data_7004675
loop_
_publ_author_name
'Chen, Fang-Fang'
'Bian, Zu-Qiang'
'Lou, Bin'
'Ma, En'
'Liu, Zhi-Wei'
'Nie, Dao-Bo'
'Chen, Zhu-Qi'
'Bian, Jiang'
'Chen, Zhong-Ning'
'Huang, Chun-Hui'

_publ_section_title
;
 Sensitised near-infrared emission from lanthanides using an iridium
 complex as a ligand in heteronuclear Ir2Ln arrays
;
_journal_issue 41
_journal_name_full 'Dalton Transactions'
_journal_page_first 5577
_journal_paper_doi 10.1039/b810016k
_journal_year 2008
_chemical_formula_moiety 'C87 H65.50 F10 Ir2 N13.50 Nd O14'
_chemical_formula_sum 'C87 H65.5 F10 Ir2 N13.5 Nd O14'
_chemical_formula_weight 2242.67
_chemical_name_common
;
Bis(Iridium bis(2-phenylpyridinato-N,C2) (4,4,5,5,5-
pentafluoro-1-(1,10-phenanthrolin-2-yl)pentane-1,3-dionate)) Neodymium
nitrate
;
_chemical_name_systematic
;
?
;
_space_group_IT_number 14
_symmetry_cell_setting monoclinic
_symmetry_space_group_name_Hall '-P 2ybc'
_symmetry_space_group_name_H-M 'P 1 21/c 1'
_atom_sites_solution_hydrogens geom
_atom_sites_solution_primary direct
_atom_sites_solution_secondary difmap
_audit_creation_method SHELXL-97
_cell_angle_alpha 90.00
_cell_angle_beta 90.743(7)
_cell_angle_gamma 90.00
_cell_formula_units_Z 4
_cell_length_a 15.4979(18)
_cell_length_b 17.028(2)
_cell_length_c 34.616(4)
_cell_measurement_reflns_used 16328
_cell_measurement_temperature 113(2)
_cell_measurement_theta_max 25.0
_cell_measurement_theta_min 2.5
_cell_volume 9134.3(18)
_computing_cell_refinement CrystalClear
_computing_data_collection CrystalClear
_computing_data_reduction CrystalClear
_computing_publication_material 'CrystalStructure 3.7.0'
_computing_structure_refinement 'SHELXL-97 (Sheldrick, 1997)'
_computing_structure_solution 'SHELXS-97 (Sheldrick, 1990)'
_diffrn_ambient_temperature 113(2)
_diffrn_detector_area_resol_mean 7.31
_diffrn_measured_fraction_theta_full 0.988
_diffrn_measured_fraction_theta_max 0.988
_diffrn_measurement_device_type 'Rigaku Saturn'
_diffrn_measurement_method \w
_diffrn_radiation_monochromator confocal
_diffrn_radiation_source 'rotating anode'
_diffrn_radiation_type MoK\a
_diffrn_radiation_wavelength 0.71070
_diffrn_reflns_av_R_equivalents 0.0856
_diffrn_reflns_av_sigmaI/netI 0.0755
_diffrn_reflns_limit_h_max 18
_diffrn_reflns_limit_h_min -18
_diffrn_reflns_limit_k_max 20
_diffrn_reflns_limit_k_min -20
_diffrn_reflns_limit_l_max 41
_diffrn_reflns_limit_l_min -41
_diffrn_reflns_number 65277
_diffrn_reflns_theta_full 25.00
_diffrn_reflns_theta_max 25.00
_diffrn_reflns_theta_min 1.68
_exptl_absorpt_coefficient_mu 3.555
_exptl_absorpt_correction_T_max 0.6001
_exptl_absorpt_correction_T_min 0.5085
_exptl_absorpt_correction_type multi-scan
_exptl_absorpt_process_details 'Jacobson, R. (1998) Private communication'
_exptl_crystal_colour colorless
_exptl_crystal_density_diffrn 1.631
_exptl_crystal_density_method 'not measured'
_exptl_crystal_description prism
_exptl_crystal_F_000 4392
_exptl_crystal_size_max 0.22
_exptl_crystal_size_mid 0.18
_exptl_crystal_size_min 0.16
_platon_squeeze_details
;
;
_refine_diff_density_max 4.331
_refine_diff_density_min -2.486
_refine_diff_density_rms 0.182
_refine_ls_extinction_method none
_refine_ls_goodness_of_fit_ref 1.107
_refine_ls_hydrogen_treatment constr
_refine_ls_matrix_type full
_refine_ls_number_parameters 1231
_refine_ls_number_reflns 15938
_refine_ls_number_restraints 114
_refine_ls_restrained_S_all 1.107
_refine_ls_R_factor_all 0.0925
_refine_ls_R_factor_gt 0.0761
_refine_ls_shift/su_max 0.009
_refine_ls_shift/su_mean 0.000
_refine_ls_structure_factor_coef Fsqd
_refine_ls_weighting_details 'calc w=1/[\s^2^(Fo^2^)+(0.0838P)^2^+70.7919P] where P=(Fo^2^+2Fc^2^)/3'
_refine_ls_weighting_scheme calc
_refine_ls_wR_factor_gt 0.1865
_refine_ls_wR_factor_ref 0.1974
_reflns_number_gt 13186
_reflns_number_total 15938
_reflns_threshold_expression >2sigma(I)
_cod_data_source_file b810016k.txt
_cod_data_source_block shelxl
_cod_original_cell_volume 9134.3(19)
_cod_original_formula_sum 'C87 H65.50 F10 Ir2 N13.50 Nd O14'
_cod_database_code 7004675

loop_
_symmetry_equiv_pos_as_xyz
'x, y, z'
'-x, y+1/2, -z+1/2'
'-x, -y, -z'
'x, -y-1/2, z-1/2'

loop_
_atom_site_label
_atom_site_type_symbol
_atom_site_fract_x
_atom_site_fract_y
_atom_site_fract_z
_atom_site_U_iso_or_equiv
_atom_site_adp_type
_atom_site_occupancy
_atom_site_symmetry_multiplicity
_atom_site_calc_flag
_atom_site_refinement_flags
_atom_site_disorder_assembly
_atom_site_disorder_group
Ir1 Ir 0.73870(3) 0.40183(3) 0.568752(11) 0.03718(15) Uani 1 1 d . . .
Ir2 Ir 0.59416(3) -0.04955(2) 0.316201(12) 0.03943(15) Uani 1 1 d . . .
Nd1 Nd 0.72174(5) 0.23952(4) 0.407986(16) 0.04224(19) Uani 1 1 d . . .
N1 N 0.8281(8) 0.4981(6) 0.5782(3) 0.050(3) Uani 1 1 d . . .
N2 N 0.8548(7) 0.3643(6) 0.5377(2) 0.046(2) Uani 1 1 d . . .
N3 N 0.7803(7) 0.3317(6) 0.6140(2) 0.043(2) Uani 1 1 d . . .
N4 N 0.6789(7) 0.4686(5) 0.5269(2) 0.040(2) Uani 1 1 d . . .
N5 N 0.5749(7) -0.1650(5) 0.3379(3) 0.047(3) Uani 1 1 d . . .
N6 N 0.7020(7) -0.0622(6) 0.3575(2) 0.044(2) Uani 1 1 d . . .
N7 N 0.5050(8) -0.0065(5) 0.3543(2) 0.046(3) Uani 1 1 d . . .
N8 N 0.6760(6) -0.0798(5) 0.2722(2) 0.038(2) Uani 1 1 d . . .
N9 N 0.6991(7) 0.4016(6) 0.3766(3) 0.051(3) Uani 1 1 d . . .
N10 N 0.9107(9) 0.2043(7) 0.4176(3) 0.055(3) Uani 1 1 d . . .
N11 N 0.5327(8) 0.2580(6) 0.4210(3) 0.052(3) Uani 1 1 d . . .
O1 O 0.7640(6) 0.2880(5) 0.4717(2) 0.048(2) Uani 1 1 d . . .
O2 O 0.6841(6) 0.1444(5) 0.4584(2) 0.052(2) Uani 1 1 d . A .
O3 O 0.7063(6) 0.1109(5) 0.3771(2) 0.045(2) Uani 1 1 d . . .
O4 O 0.7917(6) 0.2392(5) 0.34400(19) 0.045(2) Uani 1 1 d . . .
O5 O 0.6563(6) 0.3451(5) 0.3631(2) 0.047(2) Uani 1 1 d . . .
O6 O 0.7517(6) 0.3869(5) 0.4042(2) 0.049(2) Uani 1 1 d . . .
O7 O 0.6935(6) 0.4697(5) 0.3649(2) 0.055(2) Uani 1 1 d . . .
O8 O 0.8851(6) 0.2744(5) 0.4119(2) 0.053(2) Uani 1 1 d . . .
O9 O 0.8545(6) 0.1514(5) 0.4223(2) 0.054(2) Uani 1 1 d . . .
O10 O 0.9888(8) 0.1892(6) 0.4194(3) 0.072(3) Uani 1 1 d . . .
O11 O 0.5871(6) 0.3006(5) 0.4388(2) 0.048(2) Uani 1 1 d . . .
O12 O 0.5639(6) 0.2118(5) 0.3958(2) 0.048(2) Uani 1 1 d . . .
O13 O 0.4550(7) 0.2605(6) 0.4273(3) 0.064(3) Uani 1 1 d . . .
F1 F 0.5944(11) 0.0539(13) 0.5045(10) 0.126(13) Uani 0.56(2) 1 d PDU A 1
F2 F 0.7012(13) 0.0460(8) 0.5454(3) 0.045(4) Uani 0.56(2) 1 d PDU A 1
F3 F 0.689(3) -0.0837(9) 0.5062(10) 0.19(3) Uani 0.56(2) 1 d PD A 1
F4 F 0.8004(12) -0.0218(15) 0.4877(8) 0.090(7) Uani 0.56(2) 1 d PDU A 1
F5 F 0.678(2) -0.0193(14) 0.4500(5) 0.081(10) Uani 0.56(2) 1 d PD A 1
C16 C 0.6816(11) 0.0531(6) 0.5073(4) 0.072(12) Uani 0.56(2) 1 d PD A 1
C17 C 0.7134(12) -0.0192(8) 0.4861(4) 0.076(11) Uani 0.56(2) 1 d PD A 1
F1' F 0.7977(10) 0.0059(10) 0.4905(8) 0.060(7) Uani 0.44(2) 1 d PDU A 2
F2' F 0.7353(16) 0.0368(11) 0.5429(4) 0.050(6) Uani 0.44(2) 1 d PDU A 2
F3' F 0.654(2) -0.0779(11) 0.5041(10) 0.079(10) Uani 0.44(2) 1 d PD A 2
F4' F 0.5761(10) 0.0374(10) 0.4996(5) 0.036(5) Uani 0.44(2) 1 d PDU A 2
F5' F 0.655(3) -0.018(2) 0.4519(5) 0.104(18) Uani 0.44(2) 1 d PD A 2
C16' C 0.7270(9) 0.0426(7) 0.5040(4) 0.047(10) Uani 0.44(2) 1 d PD A 2
C17' C 0.6479(9) -0.0033(8) 0.4905(5) 0.049(10) Uani 0.44(2) 1 d PD A 2
F6 F 0.8589(6) 0.2792(5) 0.2768(2) 0.071(2) Uani 1 1 d . . .
F7 F 0.8922(6) 0.1584(5) 0.2633(2) 0.068(2) Uani 1 1 d . . .
F8 F 1.0303(6) 0.2456(7) 0.2770(3) 0.096(3) Uani 1 1 d . . .
F9 F 0.9867(6) 0.2747(6) 0.3335(2) 0.084(3) Uani 1 1 d . . .
F10 F 1.0131(6) 0.1551(7) 0.3195(3) 0.096(3) Uani 1 1 d . . .
C1 C 0.8098(9) 0.5654(7) 0.5956(3) 0.051(3) Uani 1 1 d . . .
H1 H 0.7526 0.5727 0.6045 0.061 Uiso 1 1 calc R . .
C2 C 0.8680(10) 0.6251(8) 0.6016(4) 0.059(4) Uani 1 1 d . . .
H2 H 0.8521 0.6723 0.6143 0.071 Uiso 1 1 calc R . .
C3 C 0.9502(11) 0.6135(8) 0.5884(4) 0.061(4) Uani 1 1 d . . .
H3 H 0.9928 0.6529 0.5923 0.073 Uiso 1 1 calc R . .
C4 C 0.9724(9) 0.5418(9) 0.5685(3) 0.057(4) Uani 1 1 d . . .
C5 C 1.0577(10) 0.5241(11) 0.5576(4) 0.070(4) Uani 1 1 d . . .
H5 H 1.1030 0.5608 0.5621 0.083 Uiso 1 1 calc R . .
C6 C 1.0742(10) 0.4535(11) 0.5404(5) 0.074(5) Uani 1 1 d . . .
H6 H 1.1315 0.4424 0.5325 0.089 Uiso 1 1 calc R . .
C7 C 1.0087(9) 0.3957(10) 0.5337(4) 0.063(4) Uani 1 1 d . . .
C8 C 1.0224(10) 0.3208(11) 0.5166(4) 0.067(4) Uani 1 1 d . . .
H8 H 1.0791 0.3041 0.5105 0.081 Uiso 1 1 calc R . .
C9 C 0.9534(10) 0.2732(10) 0.5091(4) 0.066(4) Uani 1 1 d . . .
H9 H 0.9615 0.2233 0.4974 0.079 Uiso 1 1 calc R . .
C10 C 0.8702(8) 0.2989(8) 0.5188(3) 0.048(3) Uani 1 1 d . . .
C11 C 0.9233(8) 0.4134(8) 0.5456(3) 0.047(3) Uani 1 1 d . . .
C12 C 0.9069(9) 0.4856(7) 0.5646(3) 0.046(3) Uani 1 1 d . . .
C13 C 0.7970(8) 0.2520(7) 0.4994(3) 0.045(3) Uani 1 1 d . . .
C14 C 0.7780(9) 0.1767(7) 0.5114(3) 0.049(3) Uani 1 1 d . A .
H14 H 0.8047 0.1575 0.5343 0.059 Uiso 1 1 calc R . .
C15 C 0.7210(9) 0.1277(6) 0.4912(3) 0.060(4) Uani 1 1 d D . .
C18 C 0.8454(8) 0.3532(8) 0.6387(3) 0.045(3) Uani 1 1 d . . .
H18 H 0.8775 0.3998 0.6341 0.054 Uiso 1 1 calc R . .
C19 C 0.8643(9) 0.3075(9) 0.6702(3) 0.054(3) Uani 1 1 d . . .
H19 H 0.9080 0.3235 0.6879 0.065 Uiso 1 1 calc R . .
C20 C 0.8207(12) 0.2388(9) 0.6763(4) 0.072(5) Uani 1 1 d . . .
H20 H 0.8353 0.2063 0.6977 0.086 Uiso 1 1 calc R . .
C21 C 0.7557(10) 0.2174(8) 0.6511(3) 0.058(4) Uani 1 1 d . . .
H21 H 0.7246 0.1702 0.6553 0.069 Uiso 1 1 calc R . .
C22 C 0.7345(10) 0.2656(7) 0.6188(3) 0.052(3) Uani 1 1 d . . .
C23 C 0.6659(9) 0.2517(7) 0.5905(3) 0.046(3) Uani 1 1 d . . .
C24 C 0.6588(8) 0.3087(7) 0.5618(3) 0.044(3) Uani 1 1 d . . .
C25 C 0.5939(8) 0.2985(7) 0.5340(3) 0.045(3) Uani 1 1 d . . .
H25 H 0.5846 0.3376 0.5148 0.055 Uiso 1 1 calc R . .
C26 C 0.5433(9) 0.2324(8) 0.5340(4) 0.059(4) Uani 1 1 d . . .
H26 H 0.5017 0.2252 0.5139 0.070 Uiso 1 1 calc R . .
C27 C 0.5513(11) 0.1753(8) 0.5630(4) 0.066(4) Uani 1 1 d . . .
H27 H 0.5139 0.1311 0.5635 0.079 Uiso 1 1 calc R . .
C28 C 0.6142(10) 0.1850(7) 0.5903(3) 0.056(4) Uani 1 1 d . . .
H28 H 0.6229 0.1458 0.6095 0.067 Uiso 1 1 calc R . .
C29 C 0.6993(8) 0.4680(7) 0.4889(3) 0.040(3) Uani 1 1 d . . .
H29 H 0.7434 0.4338 0.4803 0.048 Uiso 1 1 calc R . .
C30 C 0.6575(8) 0.5162(7) 0.4626(3) 0.045(3) Uani 1 1 d . . .
H30 H 0.6720 0.5149 0.4360 0.054 Uiso 1 1 calc R . .
C31 C 0.5937(9) 0.5667(7) 0.4757(3) 0.044(3) Uani 1 1 d . . .
H31 H 0.5650 0.6011 0.4582 0.053 Uiso 1 1 calc R . .
C32 C 0.5723(9) 0.5664(6) 0.5140(3) 0.045(3) Uani 1 1 d . . .
H32 H 0.5293 0.6014 0.5231 0.054 Uiso 1 1 calc R . .
C33 C 0.6137(7) 0.5150(6) 0.5398(3) 0.035(2) Uani 1 1 d . . .
C34 C 0.5942(8) 0.5048(6) 0.5806(3) 0.039(3) Uani 1 1 d . . .
C35 C 0.6474(7) 0.4515(6) 0.6008(3) 0.032(2) Uani 1 1 d . . .
C36 C 0.6317(9) 0.4433(7) 0.6407(3) 0.045(3) Uani 1 1 d . . .
H36 H 0.6658 0.4072 0.6552 0.054 Uiso 1 1 calc R . .
C37 C 0.5696(9) 0.4852(7) 0.6590(3) 0.047(3) Uani 1 1 d . . .
H37 H 0.5615 0.4790 0.6860 0.057 Uiso 1 1 calc R . .
C38 C 0.5197(9) 0.5354(7) 0.6388(3) 0.049(3) Uani 1 1 d . . .
H38 H 0.4763 0.5639 0.6519 0.059 Uiso 1 1 calc R . .
C39 C 0.5293(8) 0.5472(7) 0.5993(3) 0.041(3) Uani 1 1 d . . .
H39 H 0.4932 0.5828 0.5855 0.049 Uiso 1 1 calc R . .
C40 C 0.5112(10) -0.2142(7) 0.3288(5) 0.062(4) Uani 1 1 d . . .
H40 H 0.4670 -0.1966 0.3116 0.075 Uiso 1 1 calc R . .
C41 C 0.5063(11) -0.2916(9) 0.3434(5) 0.070(4) Uani 1 1 d . . .
H41 H 0.4615 -0.3263 0.3355 0.084 Uiso 1 1 calc R . .
C42 C 0.5680(12) -0.3143(9) 0.3693(4) 0.074(5) Uani 1 1 d . . .
H42 H 0.5640 -0.3647 0.3808 0.088 Uiso 1 1 calc R . .
C43 C 0.6353(11) -0.2667(8) 0.3791(4) 0.059(4) Uani 1 1 d . . .
C44 C 0.7011(13) -0.2898(11) 0.4038(6) 0.092(6) Uani 1 1 d . . .
H44 H 0.7027 -0.3419 0.4136 0.111 Uiso 1 1 calc R . .
C45 C 0.7622(14) -0.2388(11) 0.4136(5) 0.091(6) Uani 1 1 d . . .
H45 H 0.8049 -0.2549 0.4319 0.109 Uiso 1 1 calc R . .
C46 C 0.7676(10) -0.1602(8) 0.3981(4) 0.063(4) Uani 1 1 d . . .
C47 C 0.8370(12) -0.1074(10) 0.4054(5) 0.087(6) Uani 1 1 d . . .
H47 H 0.8849 -0.1234 0.4209 0.105 Uiso 1 1 calc R . .
C48 C 0.8344(12) -0.0337(9) 0.3901(5) 0.077(5) Uani 1 1 d . . .
H48 H 0.8794 0.0028 0.3951 0.093 Uiso 1 1 calc R . .
C49 C 0.7634(10) -0.0133(8) 0.3667(3) 0.053(3) Uani 1 1 d . . .
C50 C 0.7027(9) -0.1368(7) 0.3731(3) 0.052(3) Uani 1 1 d . . .
C51 C 0.6358(8) -0.1901(7) 0.3631(3) 0.043(3) Uani 1 1 d . . .
C52 C 0.7583(8) 0.0742(7) 0.3571(3) 0.042(3) Uani 1 1 d . . .
C53 C 0.8148(9) 0.1023(7) 0.3288(3) 0.049(3) Uani 1 1 d . . .
H53 H 0.8461 0.0666 0.3133 0.059 Uiso 1 1 calc R . .
C54 C 0.8247(8) 0.1833(8) 0.3238(3) 0.047(3) Uani 1 1 d . . .
C55 C 0.8881(9) 0.2103(8) 0.2928(3) 0.053(3) Uani 1 1 d . . .
C56 C 0.9806(11) 0.2211(10) 0.3058(5) 0.069(4) Uani 1 1 d . . .
C57 C 0.5236(10) 0.0257(7) 0.3894(4) 0.057(4) Uani 1 1 d . . .
H57 H 0.5818 0.0259 0.3984 0.069 Uiso 1 1 calc R . .
C58 C 0.4617(11) 0.0579(6) 0.4123(4) 0.059(4) Uani 1 1 d . . .
H58 H 0.4759 0.0790 0.4370 0.070 Uiso 1 1 calc R . .
C59 C 0.3762(11) 0.0585(8) 0.3980(4) 0.064(4) Uani 1 1 d . . .
H59 H 0.3320 0.0808 0.4133 0.077 Uiso 1 1 calc R . .
C60 C 0.3561(11) 0.0287(9) 0.3636(3) 0.063(4) Uani 1 1 d . . .
H60 H 0.2981 0.0305 0.3545 0.076 Uiso 1 1 calc R . .
C61 C 0.4215(9) -0.0061(7) 0.3402(4) 0.053(3) Uani 1 1 d . . .
C62 C 0.4068(9) -0.0384(6) 0.3025(3) 0.046(3) Uani 1 1 d . . .
C63 C 0.4869(9) -0.0569(6) 0.2834(4) 0.047(3) Uani 1 1 d . . .
C64 C 0.4797(9) -0.0857(7) 0.2456(3) 0.050(3) Uani 1 1 d . . .
H64 H 0.5302 -0.0973 0.2314 0.060 Uiso 1 1 calc R . .
C65 C 0.3969(9) -0.0977(7) 0.2284(4) 0.053(3) Uani 1 1 d . . .
H65 H 0.3920 -0.1162 0.2025 0.063 Uiso 1 1 calc R . .
C66 C 0.3240(8) -0.0824(7) 0.2494(4) 0.051(3) Uani 1 1 d . . .
H66 H 0.2692 -0.0942 0.2382 0.061 Uiso 1 1 calc R . .
C67 C 0.3274(9) -0.0518(7) 0.2847(4) 0.050(3) Uani 1 1 d . . .
H67 H 0.2756 -0.0391 0.2977 0.060 Uiso 1 1 calc R . .
C68 C 0.7084(8) -0.1532(7) 0.2676(3) 0.044(3) Uani 1 1 d . . .
H68 H 0.6909 -0.1937 0.2847 0.052 Uiso 1 1 calc R . .
C69 C 0.7659(9) -0.1708(7) 0.2389(3) 0.049(3) Uani 1 1 d . . .
H69 H 0.7856 -0.2231 0.2354 0.059 Uiso 1 1 calc R . .
C70 C 0.7948(9) -0.1105(8) 0.2148(3) 0.054(3) Uani 1 1 d . . .
H70 H 0.8345 -0.1210 0.1948 0.065 Uiso 1 1 calc R . .
C71 C 0.7648(9) -0.0370(8) 0.2207(4) 0.053(3) Uani 1 1 d . . .
H71 H 0.7842 0.0049 0.2049 0.064 Uiso 1 1 calc R . .
C72 C 0.7051(9) -0.0219(6) 0.2502(3) 0.044(3) Uani 1 1 d . . .
C73 C 0.6699(8) 0.0559(6) 0.2599(3) 0.042(3) Uani 1 1 d . . .
C74 C 0.6171(8) 0.0569(6) 0.2929(3) 0.039(3) Uani 1 1 d . . .
C75 C 0.5830(8) 0.1289(7) 0.3050(3) 0.044(3) Uani 1 1 d . . .
H75 H 0.5473 0.1315 0.3271 0.052 Uiso 1 1 calc R . .
C76 C 0.6022(9) 0.1966(7) 0.2844(3) 0.051(3) Uani 1 1 d . . .
H76 H 0.5778 0.2452 0.2922 0.061 Uiso 1 1 calc R . .
C77 C 0.6568(9) 0.1950(7) 0.2523(3) 0.046(3) Uani 1 1 d . . .
H77 H 0.6709 0.2425 0.2394 0.056 Uiso 1 1 calc R . .
C78 C 0.6898(8) 0.1249(7) 0.2396(3) 0.043(3) Uani 1 1 d . . .
H78 H 0.7255 0.1231 0.2175 0.052 Uiso 1 1 calc R . .
C79 C 0.3153(14) 0.2433(11) 0.3465(5) 0.079(5) Uani 1 1 d . . .
C80 C 0.4038(11) 0.2678(11) 0.3347(5) 0.079(5) Uani 1 1 d . . .
H80A H 0.4055 0.3250 0.3317 0.119 Uiso 1 1 calc R . .
H80B H 0.4180 0.2428 0.3101 0.119 Uiso 1 1 calc R . .
H80C H 0.4458 0.2517 0.3546 0.119 Uiso 1 1 calc R . .
C81 C 0.0282(11) 0.5219(10) 0.6710(4) 0.067(4) Uani 1 1 d . . .
C82 C 0.1116(12) 0.5584(13) 0.6638(7) 0.111(7) Uani 1 1 d . . .
H82A H 0.1069 0.5926 0.6411 0.167 Uiso 1 1 calc R . .
H82B H 0.1547 0.5176 0.6592 0.167 Uiso 1 1 calc R . .
H82C H 0.1291 0.5897 0.6864 0.167 Uiso 1 1 calc R . .
C83 C 0.3771(16) 0.3658(11) 0.7401(5) 0.104(7) Uani 1 1 d . . .
H83A H 0.3595 0.3708 0.7671 0.156 Uiso 1 1 calc R . .
H83B H 0.4266 0.4001 0.7355 0.156 Uiso 1 1 calc R . .
H83C H 0.3932 0.3112 0.7349 0.156 Uiso 1 1 calc R . .
C84 C 0.3077(17) 0.3878(9) 0.7155(6) 0.109(8) Uani 1 1 d . . .
H84A H 0.2754 0.4306 0.7282 0.131 Uiso 1 1 calc R . .
H84B H 0.3318 0.4093 0.6914 0.131 Uiso 1 1 calc R . .
C85 C 0.179(2) 0.3474(17) 0.6822(8) 0.171(14) Uani 1 1 d . . .
H85A H 0.2004 0.3659 0.6569 0.205 Uiso 1 1 calc R . .
H85B H 0.1467 0.3908 0.6942 0.205 Uiso 1 1 calc R . .
C86 C 0.1171(16) 0.2743(18) 0.6757(7) 0.140(11) Uani 1 1 d . . .
H86A H 0.1493 0.2311 0.6639 0.210 Uiso 1 1 calc R . .
H86B H 0.0692 0.2896 0.6585 0.210 Uiso 1 1 calc R . .
H86C H 0.0942 0.2572 0.7006 0.210 Uiso 1 1 calc R . .
N12 N 0.2474(13) 0.2253(12) 0.3555(6) 0.117(7) Uani 1 1 d . . .
N13 N -0.0353(10) 0.4948(9) 0.6757(4) 0.077(4) Uani 1 1 d . . .
O14 O 0.2502(9) 0.3285(7) 0.7059(3) 0.092(4) Uani 1 1 d . . .
C87 C 0.7540(19) 0.7135(16) 0.5221(7) 0.065(8) Uani 0.50 1 d PDU . .
N14 N 0.7731(15) 0.6608(14) 0.5052(7) 0.068(6) Uani 0.50 1 d PDU . .
C88 C 0.744(3) 0.776(2) 0.5520(12) 0.137(18) Uani 0.50 1 d PDU . .
H88A H 0.6835 0.7807 0.5591 0.206 Uiso 0.50 1 calc PR . .
H88B H 0.7641 0.8266 0.5415 0.206 Uiso 0.50 1 calc PR . .
H88C H 0.7791 0.7629 0.5749 0.206 Uiso 0.50 1 calc PR . .

loop_
_atom_site_aniso_label
_atom_site_aniso_U_11
_atom_site_aniso_U_22
_atom_site_aniso_U_33
_atom_site_aniso_U_23
_atom_site_aniso_U_13
_atom_site_aniso_U_12
Ir1 0.0532(3) 0.0379(3) 0.0204(2) 0.00157(16) -0.00094(18) -0.0092(2)
Ir2 0.0606(3) 0.0304(2) 0.0276(2) -0.00155(16) 0.0117(2) -0.0072(2)
Nd1 0.0643(5) 0.0382(3) 0.0243(3) 0.0001(2) -0.0007(3) -0.0129(3)
N1 0.069(8) 0.045(6) 0.035(5) 0.008(4) -0.007(5) -0.015(5)
N2 0.067(7) 0.052(6) 0.019(4) -0.001(4) -0.006(4) -0.006(5)
N3 0.064(7) 0.043(6) 0.023(4) -0.003(4) 0.004(4) -0.003(5)
N4 0.057(6) 0.041(5) 0.022(4) 0.009(4) -0.009(4) -0.014(5)
N5 0.063(7) 0.028(5) 0.051(6) 0.001(4) 0.013(5) -0.009(5)
N6 0.067(7) 0.042(5) 0.022(4) 0.000(4) 0.006(4) -0.006(5)
N7 0.088(9) 0.024(5) 0.027(5) -0.005(4) 0.011(5) -0.014(5)
N8 0.061(6) 0.025(5) 0.028(4) -0.010(3) 0.010(4) -0.017(4)
N9 0.072(8) 0.054(7) 0.026(5) 0.010(4) 0.003(5) -0.012(6)
N10 0.068(9) 0.068(8) 0.028(5) -0.010(5) 0.002(5) -0.005(7)
N11 0.073(9) 0.045(6) 0.039(6) 0.003(5) 0.003(6) 0.015(6)
O1 0.084(6) 0.040(4) 0.020(4) -0.004(3) -0.004(4) -0.014(4)
O2 0.083(7) 0.044(5) 0.030(4) 0.002(3) 0.009(4) -0.014(4)
O3 0.069(6) 0.043(4) 0.023(4) -0.001(3) 0.000(4) -0.008(4)
O4 0.068(6) 0.051(5) 0.018(3) -0.004(3) 0.009(4) -0.016(4)
O5 0.061(6) 0.056(5) 0.025(4) 0.005(3) -0.008(4) -0.016(4)
O6 0.070(6) 0.049(5) 0.028(4) 0.008(3) -0.011(4) -0.015(4)
O7 0.078(7) 0.042(5) 0.044(5) 0.013(4) -0.002(4) -0.008(4)
O8 0.066(6) 0.048(5) 0.044(5) -0.001(4) -0.002(4) -0.009(5)
O9 0.071(6) 0.047(5) 0.044(5) 0.004(4) -0.010(4) -0.014(5)
O10 0.081(8) 0.073(7) 0.062(6) -0.007(5) 0.003(5) 0.003(6)
O11 0.067(6) 0.049(5) 0.027(4) -0.002(3) -0.002(4) -0.013(4)
O12 0.059(6) 0.042(5) 0.044(5) -0.008(4) 0.005(4) -0.006(4)
O13 0.067(7) 0.069(6) 0.057(6) -0.011(5) 0.018(5) -0.001(5)
F1 0.130(15) 0.124(15) 0.125(15) 0.000(9) 0.010(9) -0.021(9)
F2 0.053(8) 0.049(7) 0.033(6) 0.005(5) 0.002(5) -0.003(6)
F3 0.42(7) 0.063(18) 0.09(2) 0.012(15) -0.08(3) -0.09(3)
F4 0.100(10) 0.082(11) 0.089(10) 0.001(9) -0.002(8) -0.002(8)
F5 0.16(2) 0.038(12) 0.043(14) -0.017(10) -0.005(12) -0.009(13)
C16 0.12(3) 0.07(2) 0.022(12) 0.015(12) 0.019(15) 0.03(2)
C17 0.14(3) 0.065(19) 0.021(12) 0.026(12) -0.016(15) -0.03(2)
F1' 0.066(10) 0.043(9) 0.072(10) 0.002(8) -0.005(7) 0.004(7)
F2' 0.053(10) 0.049(9) 0.048(9) -0.006(6) 0.004(7) -0.006(7)
F3' 0.117(19) 0.069(19) 0.050(16) 0.032(13) -0.023(13) -0.036(13)
F4' 0.040(8) 0.028(7) 0.041(7) 0.008(6) 0.015(6) -0.012(6)
F5' 0.15(3) 0.11(3) 0.05(2) 0.054(17) -0.031(16) -0.09(2)
C16' 0.09(3) 0.036(16) 0.018(13) -0.004(11) 0.007(14) 0.024(17)
C17' 0.10(3) 0.018(13) 0.031(15) -0.005(11) 0.035(16) -0.009(15)
F6 0.091(6) 0.078(6) 0.044(4) 0.013(4) 0.016(4) -0.022(5)
F7 0.085(6) 0.085(6) 0.035(4) -0.007(4) 0.016(4) -0.018(5)
F8 0.084(7) 0.136(9) 0.070(6) 0.002(6) 0.025(5) -0.034(6)
F9 0.087(7) 0.113(8) 0.051(5) -0.017(5) -0.002(4) -0.033(6)
F10 0.079(7) 0.103(8) 0.106(8) 0.014(6) -0.002(6) -0.011(6)
C1 0.063(9) 0.050(7) 0.039(6) 0.000(6) 0.001(6) -0.012(6)
C2 0.084(11) 0.053(8) 0.040(7) 0.001(6) -0.018(7) -0.023(8)
C3 0.077(11) 0.054(8) 0.052(8) -0.005(6) -0.004(7) -0.023(8)
C4 0.056(9) 0.085(10) 0.032(6) 0.013(6) -0.007(6) -0.010(8)
C5 0.072(11) 0.106(13) 0.030(7) -0.003(7) -0.002(6) -0.028(9)
C6 0.043(9) 0.116(14) 0.063(9) -0.009(9) -0.005(7) -0.009(9)
C7 0.054(9) 0.102(12) 0.035(7) -0.007(7) -0.001(6) -0.006(8)
C8 0.048(9) 0.114(13) 0.040(7) 0.002(8) -0.006(6) 0.014(9)
C9 0.074(11) 0.091(11) 0.032(7) -0.015(7) 0.000(6) 0.017(9)
C10 0.049(8) 0.055(8) 0.041(6) 0.004(6) -0.004(6) 0.007(6)
C11 0.046(8) 0.066(8) 0.029(6) 0.008(5) -0.006(5) -0.008(6)
C12 0.065(9) 0.041(7) 0.032(6) -0.006(5) -0.003(6) -0.015(6)
C13 0.061(8) 0.052(7) 0.021(5) -0.003(5) -0.005(5) 0.002(6)
C14 0.071(9) 0.036(6) 0.040(6) -0.004(5) -0.002(6) 0.001(6)
C15 0.097(11) 0.055(8) 0.027(6) 0.005(5) 0.007(6) -0.003(8)
C18 0.052(8) 0.062(8) 0.023(5) -0.004(5) -0.001(5) 0.009(6)
C19 0.068(9) 0.072(9) 0.022(5) -0.002(6) -0.004(5) 0.017(7)
C20 0.118(14) 0.073(10) 0.025(6) 0.009(6) 0.003(7) 0.033(10)
C21 0.093(11) 0.048(7) 0.032(6) 0.008(5) -0.006(7) -0.003(7)
C22 0.089(10) 0.044(7) 0.023(5) -0.006(5) 0.004(6) -0.001(7)
C23 0.073(9) 0.035(6) 0.032(6) 0.001(5) 0.010(6) -0.011(6)
C24 0.064(8) 0.040(6) 0.029(6) 0.001(5) 0.003(5) -0.013(6)
C25 0.073(9) 0.045(7) 0.018(5) -0.002(4) 0.008(5) -0.013(6)
C26 0.060(9) 0.070(9) 0.046(7) -0.018(7) 0.000(6) -0.009(7)
C27 0.099(12) 0.044(8) 0.054(8) -0.009(6) 0.021(8) -0.028(8)
C28 0.100(11) 0.040(7) 0.028(6) 0.005(5) 0.013(6) -0.025(7)
C29 0.055(8) 0.037(6) 0.028(5) -0.003(4) -0.003(5) -0.014(5)
C30 0.066(8) 0.036(6) 0.032(6) 0.006(5) -0.003(5) -0.019(6)
C31 0.068(9) 0.042(6) 0.022(5) 0.009(5) -0.006(5) -0.009(6)
C32 0.066(9) 0.027(6) 0.043(7) 0.002(5) -0.005(6) 0.003(6)
C33 0.044(7) 0.033(6) 0.027(5) 0.005(4) -0.003(5) -0.011(5)
C34 0.053(7) 0.035(6) 0.029(5) 0.002(4) -0.010(5) -0.016(5)
C35 0.047(7) 0.031(5) 0.019(5) -0.004(4) -0.002(4) -0.021(5)
C36 0.064(8) 0.050(7) 0.021(5) 0.007(5) 0.000(5) -0.010(6)
C37 0.074(9) 0.044(7) 0.023(5) -0.005(5) 0.000(6) -0.020(7)
C38 0.065(9) 0.052(7) 0.030(6) -0.008(5) 0.010(6) -0.013(7)
C39 0.042(7) 0.044(7) 0.037(6) 0.003(5) 0.004(5) -0.005(5)
C40 0.063(9) 0.030(6) 0.094(11) 0.015(7) 0.018(8) -0.005(6)
C41 0.075(11) 0.049(8) 0.085(11) 0.011(8) 0.011(9) -0.009(8)
C42 0.119(14) 0.049(8) 0.053(8) 0.013(7) 0.031(9) -0.026(9)
C43 0.091(11) 0.042(7) 0.043(7) 0.013(6) -0.002(7) -0.011(7)
C44 0.115(16) 0.060(10) 0.102(14) 0.039(10) -0.017(12) -0.019(11)
C45 0.135(17) 0.082(12) 0.055(9) 0.032(9) -0.005(10) 0.031(12)
C46 0.084(11) 0.047(8) 0.057(8) 0.006(6) -0.021(8) -0.008(7)
C47 0.086(12) 0.082(12) 0.093(13) 0.025(10) -0.051(10) 0.002(10)
C48 0.101(13) 0.066(10) 0.063(9) -0.001(8) -0.028(9) -0.021(9)
C49 0.086(10) 0.051(7) 0.022(5) -0.001(5) -0.010(6) -0.012(7)
C50 0.077(10) 0.045(7) 0.034(6) 0.014(5) -0.011(6) -0.005(7)
C51 0.059(8) 0.044(7) 0.026(5) 0.004(5) -0.001(5) -0.004(6)
C52 0.058(8) 0.042(6) 0.027(5) -0.008(5) -0.004(5) -0.012(6)
C53 0.073(9) 0.054(8) 0.021(5) 0.000(5) -0.006(5) -0.021(7)
C54 0.048(7) 0.065(8) 0.029(6) 0.005(6) -0.001(5) -0.018(6)
C55 0.068(9) 0.063(8) 0.028(6) 0.005(6) -0.009(6) -0.016(7)
C56 0.073(11) 0.072(10) 0.063(9) 0.005(8) 0.019(8) -0.008(9)
C57 0.081(10) 0.038(7) 0.055(8) -0.005(6) 0.030(7) -0.019(7)
C58 0.106(13) 0.025(6) 0.045(7) -0.010(5) 0.040(8) -0.010(7)
C59 0.081(12) 0.056(9) 0.056(9) 0.010(7) 0.024(8) -0.007(8)
C60 0.092(11) 0.070(9) 0.027(6) 0.006(6) 0.011(6) -0.002(8)
C61 0.064(9) 0.039(7) 0.057(8) 0.007(6) 0.021(7) 0.000(6)
C62 0.075(9) 0.031(6) 0.032(6) 0.010(5) 0.004(6) 0.006(6)
C63 0.059(8) 0.027(6) 0.054(7) 0.005(5) 0.012(6) -0.008(6)
C64 0.073(9) 0.038(6) 0.039(6) 0.000(5) -0.001(6) -0.007(6)
C65 0.067(9) 0.047(7) 0.045(7) -0.004(6) -0.007(6) -0.001(7)
C66 0.040(7) 0.051(7) 0.061(8) 0.019(6) -0.009(6) -0.016(6)
C67 0.054(8) 0.050(7) 0.046(7) 0.013(6) -0.010(6) -0.004(6)
C68 0.062(8) 0.039(6) 0.029(6) 0.010(5) 0.001(5) -0.001(6)
C69 0.065(9) 0.043(7) 0.038(6) -0.004(5) 0.000(6) -0.003(6)
C70 0.072(9) 0.056(8) 0.034(6) -0.005(6) 0.010(6) 0.013(7)
C71 0.058(9) 0.060(8) 0.041(7) 0.001(6) 0.018(6) 0.000(7)
C72 0.074(9) 0.031(6) 0.028(5) -0.003(4) 0.002(5) -0.006(6)
C73 0.065(8) 0.032(6) 0.028(5) -0.006(4) -0.001(5) 0.003(5)
C74 0.056(8) 0.036(6) 0.026(5) 0.000(4) 0.009(5) -0.008(5)
C75 0.052(8) 0.042(6) 0.036(6) 0.002(5) 0.017(5) -0.004(6)
C76 0.073(9) 0.034(6) 0.046(7) 0.002(5) 0.016(6) 0.004(6)
C77 0.067(9) 0.034(6) 0.038(6) 0.004(5) 0.006(6) -0.004(6)
C78 0.048(7) 0.049(7) 0.032(6) 0.004(5) 0.008(5) -0.008(6)
C79 0.100(15) 0.083(12) 0.054(9) 0.011(8) -0.003(9) 0.014(11)
C80 0.089(13) 0.087(12) 0.062(10) 0.005(8) 0.015(9) 0.018(10)
C81 0.066(11) 0.083(11) 0.054(9) 0.009(8) 0.004(7) -0.001(9)
C82 0.063(12) 0.104(15) 0.17(2) 0.012(14) 0.005(13) -0.034(11)
C83 0.18(2) 0.071(12) 0.064(11) 0.001(9) -0.016(12) 0.009(13)
C84 0.20(2) 0.035(9) 0.098(15) -0.018(9) 0.008(15) 0.018(12)
C85 0.26(4) 0.13(2) 0.13(2) -0.033(18) -0.06(2) 0.07(3)
C86 0.117(19) 0.20(3) 0.098(17) -0.047(18) -0.018(14) 0.07(2)
N12 0.112(15) 0.124(15) 0.115(15) 0.033(11) 0.044(12) 0.009(12)
N13 0.071(9) 0.096(10) 0.063(8) 0.005(7) 0.012(7) -0.020(8)
O14 0.139(11) 0.077(8) 0.061(7) 0.014(6) -0.028(7) 0.022(8)
C87 0.068(11) 0.070(11) 0.057(10) 0.006(8) 0.010(8) -0.006(9)
N14 0.061(10) 0.073(10) 0.069(10) 0.003(8) -0.005(8) -0.014(8)
C88 0.14(2) 0.14(2) 0.14(2) 0.007(10) 0.003(10) 0.006(10)

loop_
_atom_type_symbol
_atom_type_description
_atom_type_scat_dispersion_real
_atom_type_scat_dispersion_imag
_atom_type_scat_source
C C 0.0033 0.0016 'International Tables Vol C Tables 4.2.6.8 and 6.1.1.4'
H H 0.0000 0.0000 'International Tables Vol C Tables 4.2.6.8 and 6.1.1.4'
N N 0.0061 0.0033 'International Tables Vol C Tables 4.2.6.8 and 6.1.1.4'
O O 0.0106 0.0060 'International Tables Vol C Tables 4.2.6.8 and 6.1.1.4'
F F 0.0171 0.0103 'International Tables Vol C Tables 4.2.6.8 and 6.1.1.4'
Nd Nd -0.1943 3.0179 'International Tables Vol C Tables 4.2.6.8 and 6.1.1.4'
Ir Ir -1.4442 7.9887 'International Tables Vol C Tables 4.2.6.8 and 6.1.1.4'

loop_
_geom_angle_atom_site_label_1
_geom_angle_atom_site_label_2
_geom_angle_atom_site_label_3
_geom_angle
_geom_angle_site_symmetry_1
_geom_angle_site_symmetry_3
_geom_angle_publ_flag
C35 Ir1 C24 87.7(4) . . ?
C35 Ir1 N4 80.8(4) . . ?
C24 Ir1 N4 94.6(4) . . ?
C35 Ir1 N3 92.3(4) . . ?
C24 Ir1 N3 79.7(4) . . ?
N4 Ir1 N3 171.3(4) . . ?
C35 Ir1 N1 93.0(4) . . ?
C24 Ir1 N1 177.1(4) . . ?
N4 Ir1 N1 88.2(4) . . ?
N3 Ir1 N1 97.5(4) . . ?
C35 Ir1 N2 169.5(4) . . ?
C24 Ir1 N2 102.5(4) . . ?
N4 Ir1 N2 100.4(4) . . ?
N3 Ir1 N2 87.3(4) . . ?
N1 Ir1 N2 76.6(4) . . ?
C63 Ir2 C74 88.8(5) . . ?
C63 Ir2 N7 80.0(5) . . ?
C74 Ir2 N7 93.4(4) . . ?
C63 Ir2 N8 94.6(4) . . ?
C74 Ir2 N8 79.4(4) . . ?
N7 Ir2 N8 171.1(4) . . ?
C63 Ir2 N5 91.4(4) . . ?
C74 Ir2 N5 176.3(4) . . ?
N7 Ir2 N5 90.2(4) . . ?
N8 Ir2 N5 97.0(4) . . ?
C63 Ir2 N6 168.9(4) . . ?
C74 Ir2 N6 102.2(4) . . ?
N7 Ir2 N6 97.4(4) . . ?
N8 Ir2 N6 89.2(4) . . ?
N5 Ir2 N6 77.8(4) . . ?
O1 Nd1 O3 136.2(3) . . ?
O1 Nd1 O2 69.1(3) . . ?
O3 Nd1 O2 72.4(3) . . ?
O1 Nd1 O4 133.9(3) . . ?
O3 Nd1 O4 69.4(3) . . ?
O2 Nd1 O4 138.1(3) . . ?
O1 Nd1 O12 117.7(3) . . ?
O3 Nd1 O12 70.7(3) . . ?
O2 Nd1 O12 76.0(3) . . ?
O4 Nd1 O12 106.5(3) . . ?
O1 Nd1 O6 70.6(2) . . ?
O3 Nd1 O6 150.8(2) . . ?
O2 Nd1 O6 136.8(3) . . ?
O4 Nd1 O6 82.8(3) . . ?
O12 Nd1 O6 110.6(3) . . ?
O1 Nd1 O11 72.4(3) . . ?
O3 Nd1 O11 117.8(3) . . ?
O2 Nd1 O11 76.8(3) . . ?
O4 Nd1 O11 137.5(3) . . ?
O12 Nd1 O11 49.9(3) . . ?
O6 Nd1 O11 76.9(3) . . ?
O1 Nd1 O5 114.1(3) . . ?
O3 Nd1 O5 109.0(3) . . ?
O2 Nd1 O5 142.5(3) . . ?
O4 Nd1 O5 68.6(3) . . ?
O12 Nd1 O5 69.9(3) . . ?
O6 Nd1 O5 49.8(2) . . ?
O11 Nd1 O5 69.7(3) . . ?
O1 Nd1 O9 79.6(3) . . ?
O3 Nd1 O9 68.8(3) . . ?
O2 Nd1 O9 71.2(3) . . ?
O4 Nd1 O9 79.3(3) . . ?
O12 Nd1 O9 133.6(3) . . ?
O6 Nd1 O9 115.8(3) . . ?
O11 Nd1 O9 143.3(3) . . ?
O5 Nd1 O9 145.6(3) . . ?
O1 Nd1 O8 68.0(3) . . ?
O3 Nd1 O8 108.4(3) . . ?
O2 Nd1 O8 110.7(3) . . ?
O4 Nd1 O8 67.0(3) . . ?
O12 Nd1 O8 172.9(3) . . ?
O6 Nd1 O8 66.5(3) . . ?
O11 Nd1 O8 132.8(3) . . ?
O5 Nd1 O8 104.3(3) . . ?
O9 Nd1 O8 49.6(3) . . ?
O1 Nd1 N9 92.6(3) . . ?
O3 Nd1 N9 131.1(3) . . ?
O2 Nd1 N9 147.2(3) . . ?
O4 Nd1 N9 74.2(3) . . ?
O12 Nd1 N9 90.2(3) . . ?
O6 Nd1 N9 25.0(3) . . ?
O11 Nd1 N9 71.7(3) . . ?
O5 Nd1 N9 24.7(3) . . ?
O9 Nd1 N9 134.0(3) . . ?
O8 Nd1 N9 85.3(3) . . ?
O1 Nd1 N11 94.6(3) . . ?
O3 Nd1 N11 94.0(3) . . ?
O2 Nd1 N11 73.7(3) . . ?
O4 Nd1 N11 125.2(3) . . ?
O12 Nd1 N11 25.0(3) . . ?
O6 Nd1 N11 94.8(3) . . ?
O11 Nd1 N11 24.9(3) . . ?
O5 Nd1 N11 68.8(3) . . ?
O9 Nd1 N11 144.2(3) . . ?
O8 Nd1 N11 157.5(3) . . ?
N9 Nd1 N11 81.2(3) . . ?
C1 N1 C12 120.0(11) . . ?
C1 N1 Ir1 125.5(10) . . ?
C12 N1 Ir1 114.4(8) . . ?
C10 N2 C11 118.1(11) . . ?
C10 N2 Ir1 130.0(9) . . ?
C11 N2 Ir1 111.0(8) . . ?
C22 N3 C18 122.3(10) . . ?
C22 N3 Ir1 114.7(8) . . ?
C18 N3 Ir1 122.8(8) . . ?
C29 N4 C33 120.4(9) . . ?
C29 N4 Ir1 124.8(9) . . ?
C33 N4 Ir1 114.8(7) . . ?
C40 N5 C51 117.8(11) . . ?
C40 N5 Ir2 127.2(9) . . ?
C51 N5 Ir2 115.0(8) . . ?
C49 N6 C50 119.4(11) . . ?
C49 N6 Ir2 130.1(8) . . ?
C50 N6 Ir2 110.3(8) . . ?
C57 N7 C61 120.1(12) . . ?
C57 N7 Ir2 125.5(10) . . ?
C61 N7 Ir2 114.2(7) . . ?
C72 N8 C68 119.1(10) . . ?
C72 N8 Ir2 117.2(7) . . ?
C68 N8 Ir2 123.3(7) . . ?
O7 N9 O5 124.4(10) . . ?
O7 N9 O6 118.3(10) . . ?
O5 N9 O6 117.3(9) . . ?
O7 N9 Nd1 176.5(9) . . ?
O5 N9 Nd1 59.0(5) . . ?
O6 N9 Nd1 58.2(5) . . ?
O10 N10 O9 121.3(13) . . ?
O10 N10 O8 120.4(12) . . ?
O9 N10 O8 118.3(12) . . ?
O10 N10 Nd1 176.6(8) . . ?
O9 N10 Nd1 59.0(7) . . ?
O8 N10 Nd1 59.6(7) . . ?
O13 N11 O11 122.9(10) . . ?
O13 N11 O12 121.6(12) . . ?
O11 N11 O12 115.5(11) . . ?
O13 N11 Nd1 175.7(9) . . ?
O11 N11 Nd1 59.0(6) . . ?
O12 N11 Nd1 56.7(6) . . ?
C13 O1 Nd1 129.3(7) . . ?
C15 O2 Nd1 131.4(8) . . ?
C52 O3 Nd1 129.5(8) . . ?
C54 O4 Nd1 131.8(7) . . ?
N9 O5 Nd1 96.2(6) . . ?
N9 O6 Nd1 96.7(6) . . ?
N10 O8 Nd1 95.5(8) . . ?
N10 O9 Nd1 96.3(8) . . ?
N11 O11 Nd1 96.1(7) . . ?
N11 O12 Nd1 98.3(7) . . ?
F1 C16 F2 106(2) . . ?
F1 C16 C17 107.7(11) . . ?
F2 C16 C17 109.2(10) . . ?
F1 C16 C15 111.8(11) . . ?
F2 C16 C15 110.2(10) . . ?
C17 C16 C15 111.4(11) . . ?
F4 C17 F3 103(3) . . ?
F4 C17 F5 116(2) . . ?
F3 C17 F5 111(3) . . ?
F4 C17 C16 109.7(11) . . ?
F3 C17 C16 108.4(12) . . ?
F5 C17 C16 108.3(10) . . ?
F1' C16' F2' 104(2) . . ?
F1' C16' C15 112.7(11) . . ?
F2' C16' C15 111.5(10) . . ?
F1' C16' C17' 108.0(10) . . ?
F2' C16' C17' 109.5(10) . . ?
C15 C16' C17' 110.7(11) . . ?
F4' C17' F3' 117(2) . . ?
F4' C17' F5' 113(2) . . ?
F3' C17' F5' 99(2) . . ?
F4' C17' C16' 109.1(11) . . ?
F3' C17' C16' 108.7(11) . . ?
F5' C17' C16' 108.7(12) . . ?
N1 C1 C2 124.4(14) . . ?
N1 C1 H1 117.8 . . ?
C2 C1 H1 117.8 . . ?
C1 C2 C3 116.9(14) . . ?
C1 C2 H2 121.5 . . ?
C3 C2 H2 121.5 . . ?
C2 C3 C4 120.5(13) . . ?
C2 C3 H3 119.7 . . ?
C4 C3 H3 119.7 . . ?
C12 C4 C5 120.5(14) . . ?
C12 C4 C3 116.5(13) . . ?
C5 C4 C3 122.5(14) . . ?
C6 C5 C4 119.1(14) . . ?
C6 C5 H5 120.5 . . ?
C4 C5 H5 120.5 . . ?
C5 C6 C7 122.6(15) . . ?
C5 C6 H6 118.7 . . ?
C7 C6 H6 118.7 . . ?
C8 C7 C11 117.1(14) . . ?
C8 C7 C6 125.0(14) . . ?
C11 C7 C6 117.8(14) . . ?
C9 C8 C7 119.4(14) . . ?
C9 C8 H8 120.3 . . ?
C7 C8 H8 120.3 . . ?
C8 C9 C10 119.3(14) . . ?
C8 C9 H9 120.4 . . ?
C10 C9 H9 120.4 . . ?
N2 C10 C9 123.7(13) . . ?
N2 C10 C13 121.4(11) . . ?
C9 C10 C13 114.1(12) . . ?
N2 C11 C12 118.5(12) . . ?
N2 C11 C7 122.0(12) . . ?
C12 C11 C7 119.4(12) . . ?
N1 C12 C4 121.6(12) . . ?
N1 C12 C11 118.2(11) . . ?
C4 C12 C11 120.2(13) . . ?
O1 C13 C14 127.1(11) . . ?
O1 C13 C10 112.0(10) . . ?
C14 C13 C10 120.7(11) . . ?
C13 C14 C15 122.7(11) . . ?
C13 C14 H14 118.6 . . ?
C15 C14 H14 118.6 . . ?
O2 C15 C14 125.2(9) . . ?
O2 C15 C16' 119.4(11) . . ?
C14 C15 C16' 112.8(10) . . ?
O2 C15 C16 109.3(10) . . ?
C14 C15 C16 124.8(10) . . ?
C16' C15 C16 28.1(9) . . ?
N3 C18 C19 119.7(13) . . ?
N3 C18 H18 120.2 . . ?
C19 C18 H18 120.2 . . ?
C18 C19 C20 120.6(13) . . ?
C18 C19 H19 119.7 . . ?
C20 C19 H19 119.7 . . ?
C19 C20 C21 119.3(12) . . ?
C19 C20 H20 120.4 . . ?
C21 C20 H20 120.4 . . ?
C20 C21 C22 120.4(13) . . ?
C20 C21 H21 119.8 . . ?
C22 C21 H21 119.8 . . ?
N3 C22 C21 117.7(12) . . ?
N3 C22 C23 115.9(10) . . ?
C21 C22 C23 126.4(12) . . ?
C28 C23 C24 121.7(12) . . ?
C28 C23 C22 123.6(11) . . ?
C24 C23 C22 114.6(11) . . ?
C23 C24 C25 117.1(11) . . ?
C23 C24 Ir1 114.8(9) . . ?
C25 C24 Ir1 127.9(9) . . ?
C26 C25 C24 120.6(11) . . ?
C26 C25 H25 119.7 . . ?
C24 C25 H25 119.7 . . ?
C25 C26 C27 121.6(13) . . ?
C25 C26 H26 119.2 . . ?
C27 C26 H26 119.2 . . ?
C28 C27 C26 118.0(12) . . ?
C28 C27 H27 121.0 . . ?
C26 C27 H27 121.0 . . ?
C27 C28 C23 120.7(12) . . ?
C27 C28 H28 119.6 . . ?
C23 C28 H28 119.6 . . ?
N4 C29 C30 121.5(12) . . ?
N4 C29 H29 119.3 . . ?
C30 C29 H29 119.3 . . ?
C29 C30 C31 118.7(11) . . ?
C29 C30 H30 120.7 . . ?
C31 C30 H30 120.7 . . ?
C32 C31 C30 119.7(11) . . ?
C32 C31 H31 120.1 . . ?
C30 C31 H31 120.1 . . ?
C31 C32 C33 120.3(12) . . ?
C31 C32 H32 119.9 . . ?
C33 C32 H32 119.9 . . ?
N4 C33 C32 119.3(10) . . ?
N4 C33 C34 114.3(9) . . ?
C32 C33 C34 126.4(11) . . ?
C39 C34 C35 121.4(10) . . ?
C39 C34 C33 123.1(10) . . ?
C35 C34 C33 115.5(10) . . ?
C34 C35 C36 116.3(11) . . ?
C34 C35 Ir1 114.4(7) . . ?
C36 C35 Ir1 129.3(9) . . ?
C37 C36 C35 122.4(11) . . ?
C37 C36 H36 118.8 . . ?
C35 C36 H36 118.8 . . ?
C38 C37 C36 119.6(11) . . ?
C38 C37 H37 120.2 . . ?
C36 C37 H37 120.2 . . ?
C37 C38 C39 122.5(12) . . ?
C37 C38 H38 118.8 . . ?
C39 C38 H38 118.8 . . ?
C38 C39 C34 117.8(11) . . ?
C38 C39 H39 121.1 . . ?
C34 C39 H39 121.1 . . ?
N5 C40 C41 123.0(15) . . ?
N5 C40 H40 118.5 . . ?
C41 C40 H40 118.5 . . ?
C42 C41 C40 117.5(15) . . ?
C42 C41 H41 121.3 . . ?
C40 C41 H41 121.3 . . ?
C41 C42 C43 121.8(13) . . ?
C41 C42 H42 119.1 . . ?
C43 C42 H42 119.1 . . ?
C42 C43 C44 123.0(14) . . ?
C42 C43 C51 117.2(13) . . ?
C44 C43 C51 119.8(14) . . ?
C45 C44 C43 119.5(15) . . ?
C45 C44 H44 120.2 . . ?
C43 C44 H44 120.2 . . ?
C44 C45 C46 123.7(16) . . ?
C44 C45 H45 118.1 . . ?
C46 C45 H45 118.1 . . ?
C50 C46 C47 118.2(12) . . ?
C50 C46 C45 117.2(14) . . ?
C47 C46 C45 124.5(15) . . ?
C48 C47 C46 119.6(14) . . ?
C48 C47 H47 120.2 . . ?
C46 C47 H47 120.2 . . ?
C47 C48 C49 118.2(15) . . ?
C47 C48 H48 120.9 . . ?
C49 C48 H48 120.9 . . ?
N6 C49 C48 123.2(12) . . ?
N6 C49 C52 122.4(12) . . ?
C48 C49 C52 114.0(12) . . ?
C46 C50 N6 121.0(12) . . ?
C46 C50 C51 119.5(11) . . ?
N6 C50 C51 119.5(11) . . ?
N5 C51 C50 117.3(10) . . ?
N5 C51 C43 122.6(12) . . ?
C50 C51 C43 120.2(11) . . ?
O3 C52 C53 129.2(12) . . ?
O3 C52 C49 113.7(10) . . ?
C53 C52 C49 116.9(11) . . ?
C54 C53 C52 119.5(12) . . ?
C54 C53 H53 120.2 . . ?
C52 C53 H53 120.2 . . ?
O4 C54 C53 128.0(11) . . ?
O4 C54 C55 114.8(11) . . ?
C53 C54 C55 117.0(12) . . ?
F7 C55 F6 105.8(9) . . ?
F7 C55 C56 104.5(12) . . ?
F6 C55 C56 108.9(11) . . ?
F7 C55 C54 111.6(10) . . ?
F6 C55 C54 109.1(11) . . ?
C56 C55 C54 116.3(10) . . ?
F10 C56 F9 107.6(14) . . ?
F10 C56 F8 108.4(14) . . ?
F9 C56 F8 106.8(13) . . ?
F10 C56 C55 111.1(13) . . ?
F9 C56 C55 110.9(13) . . ?
F8 C56 C55 111.8(13) . . ?
N7 C57 C58 122.5(15) . . ?
N7 C57 H57 118.8 . . ?
C58 C57 H57 118.8 . . ?
C57 C58 C59 117.7(14) . . ?
C57 C58 H58 121.1 . . ?
C59 C58 H58 121.1 . . ?
C60 C59 C58 121.3(15) . . ?
C60 C59 H59 119.3 . . ?
C58 C59 H59 119.3 . . ?
C59 C60 C61 120.4(16) . . ?
C59 C60 H60 119.8 . . ?
C61 C60 H60 119.8 . . ?
N7 C61 C62 117.3(11) . . ?
N7 C61 C60 118.0(13) . . ?
C62 C61 C60 124.7(14) . . ?
C67 C62 C61 126.6(13) . . ?
C67 C62 C63 121.4(11) . . ?
C61 C62 C63 111.9(12) . . ?
C64 C63 C62 116.4(12) . . ?
C64 C63 Ir2 127.3(10) . . ?
C62 C63 Ir2 115.9(9) . . ?
C63 C64 C65 120.2(13) . . ?
C63 C64 H64 119.9 . . ?
C65 C64 H64 119.9 . . ?
C66 C65 C64 119.6(12) . . ?
C66 C65 H65 120.2 . . ?
C64 C65 H65 120.2 . . ?
C67 C66 C65 122.5(12) . . ?
C67 C66 H66 118.7 . . ?
C65 C66 H66 118.7 . . ?
C66 C67 C62 119.8(13) . . ?
C66 C67 H67 120.1 . . ?
C62 C67 H67 120.1 . . ?
N8 C68 C69 121.9(10) . . ?
N8 C68 H68 119.0 . . ?
C69 C68 H68 119.0 . . ?
C68 C69 C70 119.1(12) . . ?
C68 C69 H69 120.4 . . ?
C70 C69 H69 120.4 . . ?
C71 C70 C69 118.4(12) . . ?
C71 C70 H70 120.8 . . ?
C69 C70 H70 120.8 . . ?
C70 C71 C72 120.5(12) . . ?
C70 C71 H71 119.7 . . ?
C72 C71 H71 119.7 . . ?
N8 C72 C71 120.8(11) . . ?
N8 C72 C73 113.9(10) . . ?
C71 C72 C73 125.3(11) . . ?
C78 C73 C74 121.9(10) . . ?
C78 C73 C72 123.5(11) . . ?
C74 C73 C72 114.5(10) . . ?
C75 C74 C73 118.4(10) . . ?
C75 C74 Ir2 126.7(8) . . ?
C73 C74 Ir2 114.8(8) . . ?
C76 C75 C74 119.2(10) . . ?
C76 C75 H75 120.4 . . ?
C74 C75 H75 120.4 . . ?
C75 C76 C77 121.7(11) . . ?
C75 C76 H76 119.1 . . ?
C77 C76 H76 119.1 . . ?
C78 C77 C76 120.1(11) . . ?
C78 C77 H77 119.9 . . ?
C76 C77 H77 119.9 . . ?
C77 C78 C73 118.6(10) . . ?
C77 C78 H78 120.7 . . ?
C73 C78 H78 120.7 . . ?
N12 C79 C80 179(2) . . ?
C79 C80 H80A 109.5 . . ?
C79 C80 H80B 109.5 . . ?
H80A C80 H80B 109.5 . . ?
C79 C80 H80C 109.5 . . ?
H80A C80 H80C 109.5 . . ?
H80B C80 H80C 109.5 . . ?
N13 C81 C82 178.5(19) . . ?
C81 C82 H82A 109.5 . . ?
C81 C82 H82B 109.5 . . ?
H82A C82 H82B 109.5 . . ?
C81 C82 H82C 109.5 . . ?
H82A C82 H82C 109.5 . . ?
H82B C82 H82C 109.5 . . ?
C84 C83 H83A 109.5 . . ?
C84 C83 H83B 109.5 . . ?
H83A C83 H83B 109.5 . . ?
C84 C83 H83C 109.5 . . ?
H83A C83 H83C 109.5 . . ?
H83B C83 H83C 109.5 . . ?
O14 C84 C83 115.7(16) . . ?
O14 C84 H84A 108.3 . . ?
C83 C84 H84A 108.3 . . ?
O14 C84 H84B 108.3 . . ?
C83 C84 H84B 108.3 . . ?
H84A C84 H84B 107.4 . . ?
O14 C85 C86 112(2) . . ?
O14 C85 H85A 109.2 . . ?
C86 C85 H85A 109.2 . . ?
O14 C85 H85B 109.2 . . ?
C86 C85 H85B 109.2 . . ?
H85A C85 H85B 107.9 . . ?
C85 C86 H86A 109.5 . . ?
C85 C86 H86B 109.5 . . ?
H86A C86 H86B 109.5 . . ?
C85 C86 H86C 109.5 . . ?
H86A C86 H86C 109.5 . . ?
H86B C86 H86C 109.5 . . ?
C84 O14 C85 118.1(18) . . ?
N14 C87 C88 166(3) . . ?
C87 C88 H88A 109.5 . . ?
C87 C88 H88B 109.5 . . ?
H88A C88 H88B 109.5 . . ?
C87 C88 H88C 109.5 . . ?
H88A C88 H88C 109.5 . . ?
H88B C88 H88C 109.5 . . ?

loop_
_geom_bond_atom_site_label_1
_geom_bond_atom_site_label_2
_geom_bond_distance
_geom_bond_site_symmetry_2
_geom_bond_publ_flag
Ir1 C35 1.996(11) . ?
Ir1 C24 2.024(12) . ?
Ir1 N4 2.054(9) . ?
Ir1 N3 2.065(9) . ?
Ir1 N1 2.168(10) . ?
Ir1 N2 2.204(11) . ?
Ir2 C63 2.004(14) . ?
Ir2 C74 2.016(11) . ?
Ir2 N7 2.058(10) . ?
Ir2 N8 2.060(9) . ?
Ir2 N5 2.127(9) . ?
Ir2 N6 2.195(10) . ?
Nd1 O1 2.436(7) . ?
Nd1 O3 2.447(8) . ?
Nd1 O2 2.458(8) . ?
Nd1 O4 2.479(7) . ?
Nd1 O12 2.522(9) . ?
Nd1 O6 2.556(8) . ?
Nd1 O11 2.575(9) . ?
Nd1 O5 2.576(8) . ?
Nd1 O9 2.589(9) . ?
Nd1 O8 2.603(9) . ?
Nd1 N9 2.986(10) . ?
Nd1 N11 2.987(13) . ?
N1 C1 1.327(16) . ?
N1 C12 1.331(16) . ?
N2 C10 1.314(16) . ?
N2 C11 1.376(16) . ?
N3 C22 1.343(16) . ?
N3 C18 1.364(15) . ?
N4 C29 1.356(14) . ?
N4 C33 1.362(15) . ?
N5 C40 1.331(17) . ?
N5 C51 1.346(15) . ?
N6 C49 1.302(16) . ?
N6 C50 1.380(15) . ?
N7 C57 1.361(16) . ?
N7 C61 1.378(18) . ?
N8 C72 1.328(14) . ?
N8 C68 1.359(15) . ?
N9 O7 1.231(13) . ?
N9 O5 1.256(12) . ?
N9 O6 1.272(13) . ?
N10 O10 1.237(15) . ?
N10 O9 1.265(14) . ?
N10 O8 1.272(14) . ?
N11 O13 1.227(14) . ?
N11 O11 1.265(14) . ?
N11 O12 1.277(13) . ?
O1 C13 1.243(13) . ?
O2 C15 1.294(14) . ?
O3 C52 1.239(14) . ?
O4 C54 1.289(15) . ?
F1 C16 1.353(10) . ?
F2 C16 1.354(9) . ?
F3 C17 1.355(10) . ?
F4 C17 1.350(10) . ?
F5 C17 1.361(10) . ?
C16 C17 1.519(10) . ?
C16 C15 1.520(9) . ?
F1' C16' 1.352(10) . ?
F2' C16' 1.354(10) . ?
F3' C17' 1.358(10) . ?
F4' C17' 1.351(9) . ?
F5' C17' 1.364(10) . ?
C16' C15 1.518(9) . ?
C16' C17' 1.523(10) . ?
F6 C55 1.372(16) . ?
F7 C55 1.353(15) . ?
F8 C56 1.333(16) . ?
F9 C56 1.327(18) . ?
F10 C56 1.319(19) . ?
C1 C2 1.373(18) . ?
C1 H1 0.9500 . ?
C2 C3 1.37(2) . ?
C2 H2 0.9500 . ?
C3 C4 1.44(2) . ?
C3 H3 0.9500 . ?
C4 C12 1.401(18) . ?
C4 C5 1.41(2) . ?
C5 C6 1.37(2) . ?
C5 H5 0.9500 . ?
C6 C7 1.43(2) . ?
C6 H6 0.9500 . ?
C7 C8 1.42(2) . ?
C7 C11 1.424(19) . ?
C8 C9 1.36(2) . ?
C8 H8 0.9500 . ?
C9 C10 1.406(19) . ?
C9 H9 0.9500 . ?
C10 C13 1.536(18) . ?
C11 C12 1.418(18) . ?
C13 C14 1.381(17) . ?
C14 C15 1.396(17) . ?
C14 H14 0.9500 . ?
C18 C19 1.367(17) . ?
C18 H18 0.9500 . ?
C19 C20 1.37(2) . ?
C19 H19 0.9500 . ?
C20 C21 1.37(2) . ?
C20 H20 0.9500 . ?
C21 C22 1.423(17) . ?
C21 H21 0.9500 . ?
C22 C23 1.455(18) . ?
C23 C28 1.389(17) . ?
C23 C24 1.392(16) . ?
C24 C25 1.396(17) . ?
C25 C26 1.371(18) . ?
C25 H25 0.9500 . ?
C26 C27 1.40(2) . ?
C26 H26 0.9500 . ?
C27 C28 1.36(2) . ?
C27 H27 0.9500 . ?
C28 H28 0.9500 . ?
C29 C30 1.382(16) . ?
C29 H29 0.9500 . ?
C30 C31 1.391(18) . ?
C30 H30 0.9500 . ?
C31 C32 1.371(16) . ?
C31 H31 0.9500 . ?
C32 C33 1.400(15) . ?
C32 H32 0.9500 . ?
C33 C34 1.457(14) . ?
C34 C39 1.404(17) . ?
C34 C35 1.406(16) . ?
C35 C36 1.412(14) . ?
C36 C37 1.364(18) . ?
C36 H36 0.9500 . ?
C37 C38 1.343(18) . ?
C37 H37 0.9500 . ?
C38 C39 1.390(16) . ?
C38 H38 0.9500 . ?
C39 H39 0.9500 . ?
C40 C41 1.414(19) . ?
C40 H40 0.9500 . ?
C41 C42 1.36(2) . ?
C41 H41 0.9500 . ?
C42 C43 1.36(2) . ?
C42 H42 0.9500 . ?
C43 C44 1.38(2) . ?
C43 C51 1.417(17) . ?
C44 C45 1.33(3) . ?
C44 H44 0.9500 . ?
C45 C46 1.44(2) . ?
C45 H45 0.9500 . ?
C46 C50 1.377(18) . ?
C46 C47 1.42(2) . ?
C47 C48 1.36(2) . ?
C47 H47 0.9500 . ?
C48 C49 1.40(2) . ?
C48 H48 0.9500 . ?
C49 C52 1.527(17) . ?
C50 C51 1.417(17) . ?
C52 C53 1.406(17) . ?
C53 C54 1.399(18) . ?
C53 H53 0.9500 . ?
C54 C55 1.535(17) . ?
C55 C56 1.51(2) . ?
C57 C58 1.365(18) . ?
C57 H57 0.9500 . ?
C58 C59 1.41(2) . ?
C58 H58 0.9500 . ?
C59 C60 1.33(2) . ?
C59 H59 0.9500 . ?
C60 C61 1.434(19) . ?
C60 H60 0.9500 . ?
C61 C62 1.431(18) . ?
C62 C67 1.389(18) . ?
C62 C63 1.449(18) . ?
C63 C64 1.403(17) . ?
C64 C65 1.421(19) . ?
C64 H64 0.9500 . ?
C65 C66 1.377(19) . ?
C65 H65 0.9500 . ?
C66 C67 1.330(18) . ?
C66 H66 0.9500 . ?
C67 H67 0.9500 . ?
C68 C69 1.376(17) . ?
C68 H68 0.9500 . ?
C69 C70 1.398(17) . ?
C69 H69 0.9500 . ?
C70 C71 1.352(18) . ?
C70 H70 0.9500 . ?
C71 C72 1.409(16) . ?
C71 H71 0.9500 . ?
C72 C73 1.474(16) . ?
C73 C78 1.407(16) . ?
C73 C74 1.414(15) . ?
C74 C75 1.402(16) . ?
C75 C76 1.391(16) . ?
C75 H75 0.9500 . ?
C76 C77 1.404(16) . ?
C76 H76 0.9500 . ?
C77 C78 1.374(17) . ?
C77 H77 0.9500 . ?
C78 H78 0.9500 . ?
C79 N12 1.14(2) . ?
C79 C80 1.49(3) . ?
C80 H80A 0.9800 . ?
C80 H80B 0.9800 . ?
C80 H80C 0.9800 . ?
C81 N13 1.101(18) . ?
C81 C82 1.46(2) . ?
C82 H82A 0.9800 . ?
C82 H82B 0.9800 . ?
C82 H82C 0.9800 . ?
C83 C84 1.41(3) . ?
C83 H83A 0.9800 . ?
C83 H83B 0.9800 . ?
C83 H83C 0.9800 . ?
C84 O14 1.39(2) . ?
C84 H84A 0.9900 . ?
C84 H84B 0.9900 . ?
C85 O14 1.40(3) . ?
C85 C86 1.59(4) . ?
C85 H85A 0.9900 . ?
C85 H85B 0.9900 . ?
C86 H86A 0.9800 . ?
C86 H86B 0.9800 . ?
C86 H86C 0.9800 . ?
C87 N14 1.111(9) . ?
C87 C88 1.499(9) . ?
C88 H88A 0.9800 . ?
C88 H88B 0.9800 . ?
C88 H88C 0.9800 . ?

loop_
_geom_torsion_atom_site_label_1
_geom_torsion_atom_site_label_2
_geom_torsion_atom_site_label_3
_geom_torsion_atom_site_label_4
_geom_torsion
_geom_torsion_site_symmetry_1
_geom_torsion_site_symmetry_2
_geom_torsion_site_symmetry_3
_geom_torsion_site_symmetry_4
_geom_torsion_publ_flag
C35 Ir1 N1 C1 -7.6(10) . . . . ?
C24 Ir1 N1 C1 -113(9) . . . . ?
N4 Ir1 N1 C1 73.1(10) . . . . ?
N3 Ir1 N1 C1 -100.4(10) . . . . ?
N2 Ir1 N1 C1 174.2(10) . . . . ?
C35 Ir1 N1 C12 172.7(8) . . . . ?
C24 Ir1 N1 C12 68(9) . . . . ?
N4 Ir1 N1 C12 -106.6(8) . . . . ?
N3 Ir1 N1 C12 79.9(8) . . . . ?
N2 Ir1 N1 C12 -5.5(8) . . . . ?
C35 Ir1 N2 C10 167.9(18) . . . . ?
C24 Ir1 N2 C10 0.6(11) . . . . ?
N4 Ir1 N2 C10 -96.5(10) . . . . ?
N3 Ir1 N2 C10 79.5(10) . . . . ?
N1 Ir1 N2 C10 177.8(10) . . . . ?
C35 Ir1 N2 C11 -1(2) . . . . ?
C24 Ir1 N2 C11 -167.9(8) . . . . ?
N4 Ir1 N2 C11 95.0(7) . . . . ?
N3 Ir1 N2 C11 -89.0(8) . . . . ?
N1 Ir1 N2 C11 9.3(7) . . . . ?
C35 Ir1 N3 C22 83.0(9) . . . . ?
C24 Ir1 N3 C22 -4.3(9) . . . . ?
N4 Ir1 N3 C22 45(3) . . . . ?
N1 Ir1 N3 C22 176.3(8) . . . . ?
N2 Ir1 N3 C22 -107.6(9) . . . . ?
C35 Ir1 N3 C18 -92.7(9) . . . . ?
C24 Ir1 N3 C18 -180.0(10) . . . . ?
N4 Ir1 N3 C18 -130(2) . . . . ?
N1 Ir1 N3 C18 0.7(9) . . . . ?
N2 Ir1 N3 C18 76.8(9) . . . . ?
C35 Ir1 N4 C29 -175.8(9) . . . . ?
C24 Ir1 N4 C29 -88.9(9) . . . . ?
N3 Ir1 N4 C29 -138(2) . . . . ?
N1 Ir1 N4 C29 90.8(9) . . . . ?
N2 Ir1 N4 C29 14.8(9) . . . . ?
C35 Ir1 N4 C33 3.3(7) . . . . ?
C24 Ir1 N4 C33 90.3(8) . . . . ?
N3 Ir1 N4 C33 42(3) . . . . ?
N1 Ir1 N4 C33 -90.0(8) . . . . ?
N2 Ir1 N4 C33 -166.0(7) . . . . ?
C63 Ir2 N5 C40 0.7(11) . . . . ?
C74 Ir2 N5 C40 -92(7) . . . . ?
N7 Ir2 N5 C40 80.7(11) . . . . ?
N8 Ir2 N5 C40 -94.1(11) . . . . ?
N6 Ir2 N5 C40 178.3(12) . . . . ?
C63 Ir2 N5 C51 179.4(9) . . . . ?
C74 Ir2 N5 C51 87(7) . . . . ?
N7 Ir2 N5 C51 -100.6(9) . . . . ?
N8 Ir2 N5 C51 84.6(9) . . . . ?
N6 Ir2 N5 C51 -3.0(8) . . . . ?
C63 Ir2 N6 C49 -168(2) . . . . ?
C74 Ir2 N6 C49 3.2(11) . . . . ?
N7 Ir2 N6 C49 -91.9(11) . . . . ?
N8 Ir2 N6 C49 82.1(11) . . . . ?
N5 Ir2 N6 C49 179.4(11) . . . . ?
C63 Ir2 N6 C50 16(3) . . . . ?
C74 Ir2 N6 C50 -172.8(8) . . . . ?
N7 Ir2 N6 C50 92.1(8) . . . . ?
N8 Ir2 N6 C50 -93.8(8) . . . . ?
N5 Ir2 N6 C50 3.5(8) . . . . ?
C63 Ir2 N7 C57 -172.8(10) . . . . ?
C74 Ir2 N7 C57 -84.6(10) . . . . ?
N8 Ir2 N7 C57 -120(2) . . . . ?
N5 Ir2 N7 C57 95.9(9) . . . . ?
N6 Ir2 N7 C57 18.2(9) . . . . ?
C63 Ir2 N7 C61 1.8(8) . . . . ?
C74 Ir2 N7 C61 90.0(8) . . . . ?
N8 Ir2 N7 C61 55(3) . . . . ?
N5 Ir2 N7 C61 -89.6(8) . . . . ?
N6 Ir2 N7 C61 -167.2(8) . . . . ?
C63 Ir2 N8 C72 88.1(9) . . . . ?
C74 Ir2 N8 C72 0.2(9) . . . . ?
N7 Ir2 N8 C72 36(3) . . . . ?
N5 Ir2 N8 C72 -180.0(9) . . . . ?
N6 Ir2 N8 C72 -102.4(9) . . . . ?
C63 Ir2 N8 C68 -99.5(9) . . . . ?
C74 Ir2 N8 C68 172.6(10) . . . . ?
N7 Ir2 N8 C68 -152(2) . . . . ?
N5 Ir2 N8 C68 -7.5(10) . . . . ?
N6 Ir2 N8 C68 70.0(9) . . . . ?
O1 Nd1 N9 O7 35(14) . . . . ?
O3 Nd1 N9 O7 -143(14) . . . . ?
O2 Nd1 N9 O7 89(14) . . . . ?
O4 Nd1 N9 O7 -100(14) . . . . ?
O12 Nd1 N9 O7 153(14) . . . . ?
O6 Nd1 N9 O7 7(14) . . . . ?
O11 Nd1 N9 O7 106(14) . . . . ?
O5 Nd1 N9 O7 -173(15) . . . . ?
O9 Nd1 N9 O7 -43(14) . . . . ?
O8 Nd1 N9 O7 -33(14) . . . . ?
N11 Nd1 N9 O7 129(14) . . . . ?
O1 Nd1 N9 O5 -151.7(7) . . . . ?
O3 Nd1 N9 O5 30.2(8) . . . . ?
O2 Nd1 N9 O5 -97.7(8) . . . . ?
O4 Nd1 N9 O5 73.1(6) . . . . ?
O12 Nd1 N9 O5 -34.0(7) . . . . ?
O6 Nd1 N9 O5 -179.6(11) . . . . ?
O11 Nd1 N9 O5 -81.2(7) . . . . ?
O9 Nd1 N9 O5 130.2(6) . . . . ?
O8 Nd1 N9 O5 140.6(7) . . . . ?
N11 Nd1 N9 O5 -57.5(7) . . . . ?
O1 Nd1 N9 O6 27.8(7) . . . . ?
O3 Nd1 N9 O6 -150.3(6) . . . . ?
O2 Nd1 N9 O6 81.8(9) . . . . ?
O4 Nd1 N9 O6 -107.3(7) . . . . ?
O12 Nd1 N9 O6 145.5(7) . . . . ?
O11 Nd1 N9 O6 98.4(7) . . . . ?
O5 Nd1 N9 O6 179.6(11) . . . . ?
O9 Nd1 N9 O6 -50.2(8) . . . . ?
O8 Nd1 N9 O6 -39.9(7) . . . . ?
N11 Nd1 N9 O6 122.1(7) . . . . ?
O1 Nd1 N10 O10 -163(17) . . . . ?
O3 Nd1 N10 O10 57(17) . . . . ?
O2 Nd1 N10 O10 129(17) . . . . ?
O4 Nd1 N10 O10 -12(17) . . . . ?
O12 Nd1 N10 O10 73(17) . . . . ?
O6 Nd1 N10 O10 -94(17) . . . . ?
O11 Nd1 N10 O10 -162(16) . . . . ?
O5 Nd1 N10 O10 -55(17) . . . . ?
O9 Nd1 N10 O10 96(17) . . . . ?
O8 Nd1 N10 O10 -90(17) . . . . ?
N9 Nd1 N10 O10 -76(17) . . . . ?
N11 Nd1 N10 O10 153(16) . . . . ?
O1 Nd1 N10 O9 101.0(6) . . . . ?
O3 Nd1 N10 O9 -39.0(6) . . . . ?
O2 Nd1 N10 O9 33.3(6) . . . . ?
O4 Nd1 N10 O9 -108.0(6) . . . . ?
O12 Nd1 N10 O9 -22.6(10) . . . . ?
O6 Nd1 N10 O9 170.2(6) . . . . ?
O11 Nd1 N10 O9 101.9(7) . . . . ?
O5 Nd1 N10 O9 -150.8(6) . . . . ?
O8 Nd1 N10 O9 174.0(10) . . . . ?
N9 Nd1 N10 O9 -172.2(6) . . . . ?
N11 Nd1 N10 O9 57.4(14) . . . . ?
O1 Nd1 N10 O8 -73.1(6) . . . . ?
O3 Nd1 N10 O8 147.0(6) . . . . ?
O2 Nd1 N10 O8 -140.7(6) . . . . ?
O4 Nd1 N10 O8 78.0(6) . . . . ?
O12 Nd1 N10 O8 163.4(7) . . . . ?
O6 Nd1 N10 O8 -3.8(6) . . . . ?
O11 Nd1 N10 O8 -72.1(8) . . . . ?
O5 Nd1 N10 O8 35.2(7) . . . . ?
O9 Nd1 N10 O8 -174.0(10) . . . . ?
N9 Nd1 N10 O8 13.8(6) . . . . ?
N11 Nd1 N10 O8 -116.6(12) . . . . ?
O1 Nd1 N11 O13 -90(11) . . . . ?
O3 Nd1 N11 O13 47(11) . . . . ?
O2 Nd1 N11 O13 -24(11) . . . . ?
O4 Nd1 N11 O13 114(11) . . . . ?
O12 Nd1 N11 O13 68(11) . . . . ?
O6 Nd1 N11 O13 -161(11) . . . . ?
O11 Nd1 N11 O13 -117(12) . . . . ?
O5 Nd1 N11 O13 155(12) . . . . ?
O9 Nd1 N11 O13 -12(12) . . . . ?
O8 Nd1 N11 O13 -129(11) . . . . ?
N9 Nd1 N11 O13 178(100) . . . . ?
O1 Nd1 N11 O11 26.9(6) . . . . ?
O3 Nd1 N11 O11 163.9(6) . . . . ?
O2 Nd1 N11 O11 93.6(6) . . . . ?
O4 Nd1 N11 O11 -128.5(6) . . . . ?
O12 Nd1 N11 O11 -174.8(10) . . . . ?
O6 Nd1 N11 O11 -43.9(6) . . . . ?
O5 Nd1 N11 O11 -87.2(6) . . . . ?
O9 Nd1 N11 O11 105.5(7) . . . . ?
O8 Nd1 N11 O11 -11.3(11) . . . . ?
N9 Nd1 N11 O11 -65.0(6) . . . . ?
O1 Nd1 N11 O12 -158.3(6) . . . . ?
O3 Nd1 N11 O12 -21.2(6) . . . . ?
O2 Nd1 N11 O12 -91.6(7) . . . . ?
O4 Nd1 N11 O12 46.4(7) . . . . ?
O6 Nd1 N11 O12 130.9(6) . . . . ?
O11 Nd1 N11 O12 174.8(10) . . . . ?
O5 Nd1 N11 O12 87.6(7) . . . . ?
O9 Nd1 N11 O12 -79.7(8) . . . . ?
O8 Nd1 N11 O12 163.6(7) . . . . ?
N9 Nd1 N11 O12 109.8(7) . . . . ?
O3 Nd1 O1 C13 10.5(12) . . . . ?
O2 Nd1 O1 C13 40.6(10) . . . . ?
O4 Nd1 O1 C13 -97.0(11) . . . . ?
O12 Nd1 O1 C13 101.0(11) . . . . ?
O6 Nd1 O1 C13 -155.3(11) . . . . ?
O11 Nd1 O1 C13 122.7(11) . . . . ?
O5 Nd1 O1 C13 -179.9(10) . . . . ?
O9 Nd1 O1 C13 -33.1(11) . . . . ?
O8 Nd1 O1 C13 -83.6(11) . . . . ?
N9 Nd1 O1 C13 -167.4(11) . . . . ?
N11 Nd1 O1 C13 111.2(11) . . . . ?
O1 Nd1 O2 C15 -32.3(10) . . . . ?
O3 Nd1 O2 C15 126.4(11) . . . . ?
O4 Nd1 O2 C15 101.1(10) . . . . ?
O12 Nd1 O2 C15 -159.7(11) . . . . ?
O6 Nd1 O2 C15 -54.5(12) . . . . ?
O11 Nd1 O2 C15 -108.3(10) . . . . ?
O5 Nd1 O2 C15 -135.1(10) . . . . ?
O9 Nd1 O2 C15 53.5(10) . . . . ?
O8 Nd1 O2 C15 22.8(11) . . . . ?
N9 Nd1 O2 C15 -92.2(12) . . . . ?
N11 Nd1 O2 C15 -133.9(11) . . . . ?
O1 Nd1 O3 C52 -95.3(10) . . . . ?
O2 Nd1 O3 C52 -124.7(10) . . . . ?
O4 Nd1 O3 C52 37.5(9) . . . . ?
O12 Nd1 O3 C52 154.4(10) . . . . ?
O6 Nd1 O3 C52 56.5(12) . . . . ?
O11 Nd1 O3 C52 171.3(9) . . . . ?
O5 Nd1 O3 C52 94.8(9) . . . . ?
O9 Nd1 O3 C52 -48.6(9) . . . . ?
O8 Nd1 O3 C52 -18.2(10) . . . . ?
N9 Nd1 O3 C52 81.9(10) . . . . ?
N11 Nd1 O3 C52 163.7(9) . . . . ?
O1 Nd1 O4 C54 108.9(10) . . . . ?
O3 Nd1 O4 C54 -26.3(10) . . . . ?
O2 Nd1 O4 C54 -0.5(12) . . . . ?
O12 Nd1 O4 C54 -87.7(10) . . . . ?
O6 Nd1 O4 C54 162.9(10) . . . . ?
O11 Nd1 O4 C54 -135.6(10) . . . . ?
O5 Nd1 O4 C54 -147.6(11) . . . . ?
O9 Nd1 O4 C54 44.8(10) . . . . ?
O8 Nd1 O4 C54 95.4(10) . . . . ?
N9 Nd1 O4 C54 -173.1(11) . . . . ?
N11 Nd1 O4 C54 -106.4(10) . . . . ?
O7 N9 O5 Nd1 179.5(10) . . . . ?
O6 N9 O5 Nd1 -0.4(11) . . . . ?
O1 Nd1 O5 N9 31.2(7) . . . . ?
O3 Nd1 O5 N9 -156.4(6) . . . . ?
O2 Nd1 O5 N9 118.0(7) . . . . ?
O4 Nd1 O5 N9 -98.6(7) . . . . ?
O12 Nd1 O5 N9 143.4(7) . . . . ?
O6 Nd1 O5 N9 0.2(6) . . . . ?
O11 Nd1 O5 N9 90.0(7) . . . . ?
O9 Nd1 O5 N9 -76.5(8) . . . . ?
O8 Nd1 O5 N9 -40.8(7) . . . . ?
N11 Nd1 O5 N9 116.7(7) . . . . ?
O7 N9 O6 Nd1 -179.5(9) . . . . ?
O5 N9 O6 Nd1 0.4(11) . . . . ?
O1 Nd1 O6 N9 -150.4(7) . . . . ?
O3 Nd1 O6 N9 49.9(10) . . . . ?
O2 Nd1 O6 N9 -128.4(7) . . . . ?
O4 Nd1 O6 N9 67.8(7) . . . . ?
O12 Nd1 O6 N9 -37.2(7) . . . . ?
O11 Nd1 O6 N9 -74.6(7) . . . . ?
O5 Nd1 O6 N9 -0.2(6) . . . . ?
O9 Nd1 O6 N9 142.1(6) . . . . ?
O8 Nd1 O6 N9 135.9(7) . . . . ?
N11 Nd1 O6 N9 -57.2(7) . . . . ?
O10 N10 O8 Nd1 176.0(9) . . . . ?
O9 N10 O8 Nd1 -5.8(10) . . . . ?
O1 Nd1 O8 N10 98.3(6) . . . . ?
O3 Nd1 O8 N10 -35.0(6) . . . . ?
O2 Nd1 O8 N10 42.6(6) . . . . ?
O4 Nd1 O8 N10 -92.1(6) . . . . ?
O12 Nd1 O8 N10 -117(2) . . . . ?
O6 Nd1 O8 N10 175.9(7) . . . . ?
O11 Nd1 O8 N10 133.5(6) . . . . ?
O5 Nd1 O8 N10 -151.0(6) . . . . ?
O9 Nd1 O8 N10 3.3(5) . . . . ?
N9 Nd1 O8 N10 -166.9(6) . . . . ?
N11 Nd1 O8 N10 140.0(7) . . . . ?
O10 N10 O9 Nd1 -176.0(9) . . . . ?
O8 N10 O9 Nd1 5.9(10) . . . . ?
O1 Nd1 O9 N10 -73.2(6) . . . . ?
O3 Nd1 O9 N10 137.6(7) . . . . ?
O2 Nd1 O9 N10 -144.5(7) . . . . ?
O4 Nd1 O9 N10 65.6(6) . . . . ?
O12 Nd1 O9 N10 168.3(5) . . . . ?
O6 Nd1 O9 N10 -10.9(7) . . . . ?
O11 Nd1 O9 N10 -113.9(7) . . . . ?
O5 Nd1 O9 N10 44.7(8) . . . . ?
O8 Nd1 O9 N10 -3.3(5) . . . . ?
N9 Nd1 O9 N10 10.3(8) . . . . ?
N11 Nd1 O9 N10 -156.6(6) . . . . ?
O13 N11 O11 Nd1 175.4(10) . . . . ?
O12 N11 O11 Nd1 -4.8(10) . . . . ?
O1 Nd1 O11 N11 -151.8(7) . . . . ?
O3 Nd1 O11 N11 -18.2(7) . . . . ?
O2 Nd1 O11 N11 -79.8(6) . . . . ?
O4 Nd1 O11 N11 71.2(7) . . . . ?
O12 Nd1 O11 N11 2.8(6) . . . . ?
O6 Nd1 O11 N11 134.8(6) . . . . ?
O5 Nd1 O11 N11 83.2(6) . . . . ?
O9 Nd1 O11 N11 -109.5(7) . . . . ?
O8 Nd1 O11 N11 174.1(6) . . . . ?
N9 Nd1 O11 N11 109.3(6) . . . . ?
O13 N11 O12 Nd1 -175.3(10) . . . . ?
O11 N11 O12 Nd1 4.9(10) . . . . ?
O1 Nd1 O12 N11 24.6(7) . . . . ?
O3 Nd1 O12 N11 157.5(7) . . . . ?
O2 Nd1 O12 N11 81.6(6) . . . . ?
O4 Nd1 O12 N11 -141.9(6) . . . . ?
O6 Nd1 O12 N11 -53.6(7) . . . . ?
O11 Nd1 O12 N11 -2.8(6) . . . . ?
O5 Nd1 O12 N11 -82.8(6) . . . . ?
O9 Nd1 O12 N11 127.3(6) . . . . ?
O8 Nd1 O12 N11 -118(2) . . . . ?
N9 Nd1 O12 N11 -68.4(7) . . . . ?
F1 C16 C17 F4 179(2) . . . . ?
F2 C16 C17 F4 -66(2) . . . . ?
C15 C16 C17 F4 56.2(19) . . . . ?
F1 C16 C17 F3 -69(3) . . . . ?
F2 C16 C17 F3 47(3) . . . . ?
C15 C16 C17 F3 168(2) . . . . ?
F1 C16 C17 F5 52(2) . . . . ?
F2 C16 C17 F5 167(2) . . . . ?
C15 C16 C17 F5 -71(2) . . . . ?
F1' C16' C17' F4' -172.4(17) . . . . ?
F2' C16' C17' F4' 74.7(18) . . . . ?
C15 C16' C17' F4' -48.6(16) . . . . ?
F1' C16' C17' F3' 59(2) . . . . ?
F2' C16' C17' F3' -54(2) . . . . ?
C15 C16' C17' F3' -177(2) . . . . ?
F1' C16' C17' F5' -48(3) . . . . ?
F2' C16' C17' F5' -161(2) . . . . ?
C15 C16' C17' F5' 75(2) . . . . ?
C12 N1 C1 C2 -1.2(19) . . . . ?
Ir1 N1 C1 C2 179.2(9) . . . . ?
N1 C1 C2 C3 0.3(19) . . . . ?
C1 C2 C3 C4 1.1(19) . . . . ?
C2 C3 C4 C12 -1.5(19) . . . . ?
C2 C3 C4 C5 -174.1(13) . . . . ?
C12 C4 C5 C6 5(2) . . . . ?
C3 C4 C5 C6 177.2(14) . . . . ?
C4 C5 C6 C7 -1(2) . . . . ?
C5 C6 C7 C8 -178.8(15) . . . . ?
C5 C6 C7 C11 0(2) . . . . ?
C11 C7 C8 C9 6.2(19) . . . . ?
C6 C7 C8 C9 -175.0(14) . . . . ?
C7 C8 C9 C10 -1(2) . . . . ?
C11 N2 C10 C9 5.4(17) . . . . ?
Ir1 N2 C10 C9 -162.4(10) . . . . ?
C11 N2 C10 C13 -163.5(10) . . . . ?
Ir1 N2 C10 C13 28.7(16) . . . . ?
C8 C9 C10 N2 -5(2) . . . . ?
C8 C9 C10 C13 164.1(12) . . . . ?
C10 N2 C11 C12 177.5(10) . . . . ?
Ir1 N2 C11 C12 -12.4(12) . . . . ?
C10 N2 C11 C7 0.7(16) . . . . ?
Ir1 N2 C11 C7 170.7(9) . . . . ?
C8 C7 C11 N2 -6.4(18) . . . . ?
C6 C7 C11 N2 174.7(12) . . . . ?
C8 C7 C11 C12 176.8(12) . . . . ?
C6 C7 C11 C12 -2.1(18) . . . . ?
C1 N1 C12 C4 0.7(17) . . . . ?
Ir1 N1 C12 C4 -179.6(9) . . . . ?
C1 N1 C12 C11 -179.0(11) . . . . ?
Ir1 N1 C12 C11 0.7(14) . . . . ?
C5 C4 C12 N1 173.3(11) . . . . ?
C3 C4 C12 N1 0.6(17) . . . . ?
C5 C4 C12 C11 -7.0(18) . . . . ?
C3 C4 C12 C11 -179.8(11) . . . . ?
N2 C11 C12 N1 8.3(16) . . . . ?
C7 C11 C12 N1 -174.8(11) . . . . ?
N2 C11 C12 C4 -171.3(10) . . . . ?
C7 C11 C12 C4 5.6(17) . . . . ?
Nd1 O1 C13 C14 -38.8(19) . . . . ?
Nd1 O1 C13 C10 136.9(8) . . . . ?
N2 C10 C13 O1 67.2(15) . . . . ?
C9 C10 C13 O1 -102.7(13) . . . . ?
N2 C10 C13 C14 -116.7(14) . . . . ?
C9 C10 C13 C14 73.4(16) . . . . ?
O1 C13 C14 C15 5(2) . . . . ?
C10 C13 C14 C15 -170.4(12) . . . . ?
Nd1 O2 C15 C14 20.8(19) . . . . ?
Nd1 O2 C15 C16' -139.7(9) . . . . ?
Nd1 O2 C15 C16 -168.6(8) . . . . ?
C13 C14 C15 O2 4(2) . . . . ?
C13 C14 C15 C16' 165.9(12) . . . . ?
C13 C14 C15 C16 -164.9(13) . . . . ?
F1' C16' C15 O2 87.0(17) . . . . ?
F2' C16' C15 O2 -156.2(16) . . . . ?
C17' C16' C15 O2 -34.0(15) . . . . ?
F1' C16' C15 C14 -75.8(17) . . . . ?
F2' C16' C15 C14 41.0(16) . . . . ?
C17' C16' C15 C14 163.1(11) . . . . ?
F1' C16' C15 C16 162(2) . . . . ?
F2' C16' C15 C16 -80.8(19) . . . . ?
C17' C16' C15 C16 41.3(16) . . . . ?
F1 C16 C15 O2 -45.2(18) . . . . ?
F2 C16 C15 O2 -163.4(14) . . . . ?
C17 C16 C15 O2 75.3(12) . . . . ?
F1 C16 C15 C14 125.4(18) . . . . ?
F2 C16 C15 C14 7.3(19) . . . . ?
C17 C16 C15 C14 -114.1(14) . . . . ?
F1 C16 C15 C16' -162(2) . . . . ?
F2 C16 C15 C16' 80(2) . . . . ?
C17 C16 C15 C16' -41.5(16) . . . . ?
C22 N3 C18 C19 -1.5(17) . . . . ?
Ir1 N3 C18 C19 173.8(9) . . . . ?
N3 C18 C19 C20 2.5(19) . . . . ?
C18 C19 C20 C21 -2(2) . . . . ?
C19 C20 C21 C22 1(2) . . . . ?
C18 N3 C22 C21 0.2(18) . . . . ?
Ir1 N3 C22 C21 -175.5(10) . . . . ?
C18 N3 C22 C23 178.6(11) . . . . ?
Ir1 N3 C22 C23 2.9(14) . . . . ?
C20 C21 C22 N3 0(2) . . . . ?
C20 C21 C22 C23 -178.1(13) . . . . ?
N3 C22 C23 C28 177.6(12) . . . . ?
C21 C22 C23 C28 -4(2) . . . . ?
N3 C22 C23 C24 1.2(17) . . . . ?
C21 C22 C23 C24 179.5(13) . . . . ?
C28 C23 C24 C25 3.7(19) . . . . ?
C22 C23 C24 C25 -179.8(11) . . . . ?
C28 C23 C24 Ir1 178.6(10) . . . . ?
C22 C23 C24 Ir1 -4.9(15) . . . . ?
C35 Ir1 C24 C23 -87.9(10) . . . . ?
N4 Ir1 C24 C23 -168.4(10) . . . . ?
N3 Ir1 C24 C23 4.9(9) . . . . ?
N1 Ir1 C24 C23 17(10) . . . . ?
N2 Ir1 C24 C23 89.8(10) . . . . ?
C35 Ir1 C24 C25 86.4(11) . . . . ?
N4 Ir1 C24 C25 5.8(12) . . . . ?
N3 Ir1 C24 C25 179.2(12) . . . . ?
N1 Ir1 C24 C25 -168(9) . . . . ?
N2 Ir1 C24 C25 -95.9(11) . . . . ?
C23 C24 C25 C26 -3.8(18) . . . . ?
Ir1 C24 C25 C26 -177.9(10) . . . . ?
C24 C25 C26 C27 4(2) . . . . ?
C25 C26 C27 C28 -3(2) . . . . ?
C26 C27 C28 C23 3(2) . . . . ?
C24 C23 C28 C27 -4(2) . . . . ?
C22 C23 C28 C27 -179.8(13) . . . . ?
C33 N4 C29 C30 2.5(16) . . . . ?
Ir1 N4 C29 C30 -178.3(8) . . . . ?
N4 C29 C30 C31 0.6(17) . . . . ?
C29 C30 C31 C32 -1.4(17) . . . . ?
C30 C31 C32 C33 -0.8(18) . . . . ?
C29 N4 C33 C32 -4.7(15) . . . . ?
Ir1 N4 C33 C32 176.0(8) . . . . ?
C29 N4 C33 C34 175.1(9) . . . . ?
Ir1 N4 C33 C34 -4.1(11) . . . . ?
C31 C32 C33 N4 3.9(17) . . . . ?
C31 C32 C33 C34 -175.9(11) . . . . ?
N4 C33 C34 C39 179.9(10) . . . . ?
C32 C33 C34 C39 -0.2(17) . . . . ?
N4 C33 C34 C35 2.5(13) . . . . ?
C32 C33 C34 C35 -177.6(10) . . . . ?
C39 C34 C35 C36 0.0(15) . . . . ?
C33 C34 C35 C36 177.5(9) . . . . ?
C39 C34 C35 Ir1 -177.2(8) . . . . ?
C33 C34 C35 Ir1 0.3(11) . . . . ?
C24 Ir1 C35 C34 -96.9(8) . . . . ?
N4 Ir1 C35 C34 -1.9(7) . . . . ?
N3 Ir1 C35 C34 -176.5(7) . . . . ?
N1 Ir1 C35 C34 85.9(7) . . . . ?
N2 Ir1 C35 C34 96(2) . . . . ?
C24 Ir1 C35 C36 86.3(10) . . . . ?
N4 Ir1 C35 C36 -178.6(10) . . . . ?
N3 Ir1 C35 C36 6.7(10) . . . . ?
N1 Ir1 C35 C36 -90.9(10) . . . . ?
N2 Ir1 C35 C36 -81(2) . . . . ?
C34 C35 C36 C37 -0.9(16) . . . . ?
Ir1 C35 C36 C37 175.8(9) . . . . ?
C35 C36 C37 C38 1.3(18) . . . . ?
C36 C37 C38 C39 -0.6(19) . . . . ?
C37 C38 C39 C34 -0.3(18) . . . . ?
C35 C34 C39 C38 0.6(16) . . . . ?
C33 C34 C39 C38 -176.7(10) . . . . ?
C51 N5 C40 C41 -2(2) . . . . ?
Ir2 N5 C40 C41 176.8(11) . . . . ?
N5 C40 C41 C42 3(2) . . . . ?
C40 C41 C42 C43 -4(2) . . . . ?
C41 C42 C43 C44 -176.6(17) . . . . ?
C41 C42 C43 C51 4(2) . . . . ?
C42 C43 C44 C45 -176.5(18) . . . . ?
C51 C43 C44 C45 3(3) . . . . ?
C43 C44 C45 C46 -4(3) . . . . ?
C44 C45 C46 C50 3(3) . . . . ?
C44 C45 C46 C47 -174(2) . . . . ?
C50 C46 C47 C48 5(3) . . . . ?
C45 C46 C47 C48 -178.3(18) . . . . ?
C46 C47 C48 C49 -1(3) . . . . ?
C50 N6 C49 C48 4(2) . . . . ?
Ir2 N6 C49 C48 -171.5(11) . . . . ?
C50 N6 C49 C52 -167.9(11) . . . . ?
Ir2 N6 C49 C52 16.4(17) . . . . ?
C47 C48 C49 N6 -3(2) . . . . ?
C47 C48 C49 C52 169.4(15) . . . . ?
C47 C46 C50 N6 -4(2) . . . . ?
C45 C46 C50 N6 178.8(14) . . . . ?
C47 C46 C50 C51 175.7(15) . . . . ?
C45 C46 C50 C51 -1(2) . . . . ?
C49 N6 C50 C46 -0.3(19) . . . . ?
Ir2 N6 C50 C46 176.2(11) . . . . ?
C49 N6 C50 C51 179.8(12) . . . . ?
Ir2 N6 C50 C51 -3.7(14) . . . . ?
C40 N5 C51 C50 -179.2(12) . . . . ?
Ir2 N5 C51 C50 2.0(14) . . . . ?
C40 N5 C51 C43 1.7(18) . . . . ?
Ir2 N5 C51 C43 -177.1(10) . . . . ?
C46 C50 C51 N5 -178.6(13) . . . . ?
N6 C50 C51 N5 1.3(18) . . . . ?
C46 C50 C51 C43 1(2) . . . . ?
N6 C50 C51 C43 -179.6(12) . . . . ?
C42 C43 C51 N5 -3(2) . . . . ?
C44 C43 C51 N5 177.8(15) . . . . ?
C42 C43 C51 C50 178.2(13) . . . . ?
C44 C43 C51 C50 -1(2) . . . . ?
Nd1 O3 C52 C53 -39.4(17) . . . . ?
Nd1 O3 C52 C49 137.0(8) . . . . ?
N6 C49 C52 O3 72.5(14) . . . . ?
C48 C49 C52 O3 -100.3(15) . . . . ?
N6 C49 C52 C53 -110.6(14) . . . . ?
C48 C49 C52 C53 76.6(15) . . . . ?
O3 C52 C53 C54 8.1(19) . . . . ?
C49 C52 C53 C54 -168.2(11) . . . . ?
Nd1 O4 C54 C53 14.6(19) . . . . ?
Nd1 O4 C54 C55 -160.0(7) . . . . ?
C52 C53 C54 O4 5(2) . . . . ?
C52 C53 C54 C55 179.3(11) . . . . ?
O4 C54 C55 F7 -154.1(11) . . . . ?
C53 C54 C55 F7 30.7(16) . . . . ?
O4 C54 C55 F6 -37.6(14) . . . . ?
C53 C54 C55 F6 147.3(11) . . . . ?
O4 C54 C55 C56 86.1(15) . . . . ?
C53 C54 C55 C56 -89.1(15) . . . . ?
F7 C55 C56 F10 -64.0(14) . . . . ?
F6 C55 C56 F10 -176.6(11) . . . . ?
C54 C55 C56 F10 59.6(17) . . . . ?
F7 C55 C56 F9 176.4(11) . . . . ?
F6 C55 C56 F9 63.8(15) . . . . ?
C54 C55 C56 F9 -60.0(17) . . . . ?
F7 C55 C56 F8 57.3(16) . . . . ?
F6 C55 C56 F8 -55.4(16) . . . . ?
C54 C55 C56 F8 -179.1(13) . . . . ?
C61 N7 C57 C58 1.4(17) . . . . ?
Ir2 N7 C57 C58 175.6(9) . . . . ?
N7 C57 C58 C59 -1.4(18) . . . . ?
C57 C58 C59 C60 0(2) . . . . ?
C58 C59 C60 C61 1(2) . . . . ?
C57 N7 C61 C62 177.8(10) . . . . ?
Ir2 N7 C61 C62 2.9(13) . . . . ?
C57 N7 C61 C60 -0.2(17) . . . . ?
Ir2 N7 C61 C60 -175.1(9) . . . . ?
C59 C60 C61 N7 -0.9(19) . . . . ?
C59 C60 C61 C62 -178.7(12) . . . . ?
N7 C61 C62 C67 172.3(11) . . . . ?
C60 C61 C62 C67 -10(2) . . . . ?
N7 C61 C62 C63 -7.8(15) . . . . ?
C60 C61 C62 C63 170.1(11) . . . . ?
C67 C62 C63 C64 2.6(16) . . . . ?
C61 C62 C63 C64 -177.3(10) . . . . ?
C67 C62 C63 Ir2 -170.8(9) . . . . ?
C61 C62 C63 Ir2 9.2(12) . . . . ?
C74 Ir2 C63 C64 87.6(10) . . . . ?
N7 Ir2 C63 C64 -178.7(11) . . . . ?
N8 Ir2 C63 C64 8.4(10) . . . . ?
N5 Ir2 C63 C64 -88.7(10) . . . . ?
N6 Ir2 C63 C64 -101(2) . . . . ?
C74 Ir2 C63 C62 -99.8(8) . . . . ?
N7 Ir2 C63 C62 -6.1(8) . . . . ?
N8 Ir2 C63 C62 -179.0(8) . . . . ?
N5 Ir2 C63 C62 83.9(8) . . . . ?
N6 Ir2 C63 C62 72(2) . . . . ?
C62 C63 C64 C65 -1.9(16) . . . . ?
Ir2 C63 C64 C65 170.6(9) . . . . ?
C63 C64 C65 C66 -1.4(18) . . . . ?
C64 C65 C66 C67 4.5(19) . . . . ?
C65 C66 C67 C62 -3.8(19) . . . . ?
C61 C62 C67 C66 -179.9(12) . . . . ?
C63 C62 C67 C66 0.2(18) . . . . ?
C72 N8 C68 C69 -4.9(17) . . . . ?
Ir2 N8 C68 C69 -177.2(9) . . . . ?
N8 C68 C69 C70 2.9(19) . . . . ?
C68 C69 C70 C71 0(2) . . . . ?
C69 C70 C71 C72 -1(2) . . . . ?
C68 N8 C72 C71 4.0(18) . . . . ?
Ir2 N8 C72 C71 176.7(9) . . . . ?
C68 N8 C72 C73 -175.6(10) . . . . ?
Ir2 N8 C72 C73 -2.9(14) . . . . ?
C70 C71 C72 N8 -1(2) . . . . ?
C70 C71 C72 C73 178.3(13) . . . . ?
N8 C72 C73 C78 -178.0(11) . . . . ?
C71 C72 C73 C78 2(2) . . . . ?
N8 C72 C73 C74 5.1(16) . . . . ?
C71 C72 C73 C74 -174.5(12) . . . . ?
C78 C73 C74 C75 1.0(18) . . . . ?
C72 C73 C74 C75 178.0(11) . . . . ?
C78 C73 C74 Ir2 178.0(9) . . . . ?
C72 C73 C74 Ir2 -5.0(14) . . . . ?
C63 Ir2 C74 C75 84.5(12) . . . . ?
N7 Ir2 C74 C75 4.6(11) . . . . ?
N8 Ir2 C74 C75 179.4(12) . . . . ?
N5 Ir2 C74 C75 177(18) . . . . ?
N6 Ir2 C74 C75 -93.8(11) . . . . ?
C63 Ir2 C74 C73 -92.2(10) . . . . ?
N7 Ir2 C74 C73 -172.1(9) . . . . ?
N8 Ir2 C74 C73 2.7(9) . . . . ?
N5 Ir2 C74 C73 0(8) . . . . ?
N6 Ir2 C74 C73 89.5(9) . . . . ?
C73 C74 C75 C76 -0.1(19) . . . . ?
Ir2 C74 C75 C76 -176.7(10) . . . . ?
C74 C75 C76 C77 -2(2) . . . . ?
C75 C76 C77 C78 3(2) . . . . ?
C76 C77 C78 C73 -1.8(19) . . . . ?
C74 C73 C78 C77 0.0(19) . . . . ?
C72 C73 C78 C77 -176.7(12) . . . . ?
C83 C84 O14 C85 179(2) . . . . ?
C86 C85 O14 C84 -176.9(19) . . . . ?

loop_
_platon_squeeze_void_nr
_platon_squeeze_void_average_x
_platon_squeeze_void_average_y
_platon_squeeze_void_average_z
_platon_squeeze_void_volume
_platon_squeeze_void_count_electrons
1 0.000 0.500 0.000 561.7 87.5
2 0.000 1.000 0.500 561.8 87.3
